data_7134491
loop_
_publ_author_name
'Hao, Yang'
'Yang, Yang'
'Yang, Fengyu'
'Shi, Youpeng'
'Jing, Xu'
'Duan, Chunying'

_publ_section_title
;
 An Ir(ppy)3 encapsulated metal--organic tetrahedral cage for
 photocatalytic dehydrogenation cross-couplings
;
_journal_issue 47
_journal_name_full 'Chemical Communications'
_journal_page_first 8576
_journal_page_last 8579
_journal_paper_doi 10.1039/D5CC01206F
_journal_volume 61
_journal_year 2025
_chemical_formula_moiety
'3(C42 H30 Fe N12 O3), 3(C2 F6 N O4 S2), C4 H10 O, C2 H3 N, 3[C2F6NO4S2], 2[C4H10O], 3.27[CH3CN]'
_chemical_formula_sum 'C158.54 H132.81 F36 Fe3 N46.27 O36 S12'
_chemical_formula_weight 4498.44
_space_group_crystal_system triclinic
_space_group_IT_number 2
_space_group_name_Hall '-P 1'
_space_group_name_H-M_alt 'P -1'
_atom_sites_solution_hydrogens geom
_audit_creation_date 2025-03-02
_audit_creation_method
;
Olex2 1.5
(compiled 2022.04.07 svn.rca3783a0 for OlexSys, GUI svn.r6498)
;
_audit_update_record
;
2025-03-03 deposited with the CCDC.	2025-04-30 downloaded from the CCDC.
;
_cell_angle_alpha 96.548(2)
_cell_angle_beta 100.632(2)
_cell_angle_gamma 100.345(2)
_cell_formula_units_Z 2
_cell_length_a 16.7218(15)
_cell_length_b 17.6792(15)
_cell_length_c 34.026(3)
_cell_measurement_reflns_used 9405
_cell_measurement_temperature 230.00
_cell_measurement_theta_max 27.578
_cell_measurement_theta_min 2.567
_cell_volume 9612.3(15)
_computing_cell_refinement 'SAINT V8.38A (Bruker, 2018)'
_computing_data_reduction 'SAINT V8.38A (Bruker, 2018)'
_computing_molecular_graphics 'Olex2 1.5 (Dolomanov et al., 2009)'
_computing_publication_material 'Olex2 1.5 (Dolomanov et al., 2009)'
_computing_structure_refinement 'SHELXL 2019/2 (Sheldrick, 2015)'
_computing_structure_solution 'SHELXT 2018/2 (Sheldrick, 2018)'
_diffrn_ambient_temperature 230.00
_diffrn_measured_fraction_theta_full 0.997
_diffrn_measured_fraction_theta_max 0.995
_diffrn_measurement_device_type 'Bruker APEX-II CCD'
_diffrn_measurement_method '\f and \w scans'
_diffrn_radiation_type MoK\a
_diffrn_radiation_wavelength 0.71073
_diffrn_reflns_av_R_equivalents 0.0444
_diffrn_reflns_av_unetI/netI 0.0295
_diffrn_reflns_Laue_measured_fraction_full 0.997
_diffrn_reflns_Laue_measured_fraction_max 0.995
_diffrn_reflns_limit_h_max 21
_diffrn_reflns_limit_h_min -21
_diffrn_reflns_limit_k_max 23
_diffrn_reflns_limit_k_min -23
_diffrn_reflns_limit_l_max 44
_diffrn_reflns_limit_l_min -44
_diffrn_reflns_number 388814
_diffrn_reflns_point_group_measured_fraction_full 0.997
_diffrn_reflns_point_group_measured_fraction_max 0.995
_diffrn_reflns_theta_full 25.242
_diffrn_reflns_theta_max 27.653
_diffrn_reflns_theta_min 2.447
_diffrn_source_current 40.0
_diffrn_source_power 1.8
_diffrn_source_voltage 45.0
_exptl_absorpt_coefficient_mu 0.472
_exptl_absorpt_correction_T_max 0.7456
_exptl_absorpt_correction_T_min 0.6247
_exptl_absorpt_correction_type multi-scan
_exptl_absorpt_process_details
;
SADABS-2016/2 (Bruker,2016/2) was used for absorption correction.
wR2(int) was 0.1448 before and 0.0528 after correction.
The Ratio of minimum to maximum transmission is 0.8378.
The \l/2 correction factor is Not present.
;
_exptl_crystal_density_diffrn 1.554
_exptl_crystal_description block
_exptl_crystal_F_000 4580
_exptl_crystal_size_max 0.18
_exptl_crystal_size_mid 0.16
_exptl_crystal_size_min 0.14
_refine_diff_density_max 0.999
_refine_diff_density_min -0.687
_refine_diff_density_rms 0.061
_refine_ls_extinction_method none
_refine_ls_goodness_of_fit_ref 1.031
_refine_ls_hydrogen_treatment constr
_refine_ls_matrix_type full
_refine_ls_number_parameters 2101
_refine_ls_number_reflns 44635
_refine_ls_number_restraints 248
_refine_ls_restrained_S_all 1.048
_refine_ls_R_factor_all 0.0781
_refine_ls_R_factor_gt 0.0584
_refine_ls_shift/su_max 0.001
_refine_ls_shift/su_mean 0.000
_refine_ls_structure_factor_coef Fsqd
_refine_ls_weighting_details 'w=1/[\s^2^(Fo^2^)+(0.0689P)^2^+10.2430P] where P=(Fo^2^+2Fc^2^)/3'
_refine_ls_weighting_scheme calc
_refine_ls_wR_factor_gt 0.1452
_refine_ls_wR_factor_ref 0.1568
_reflns_Friedel_coverage 0.000
_reflns_number_gt 34235
_reflns_number_total 44635
_reflns_threshold_expression 'I > 2\s(I)'
_cod_data_source_file d5cc01206f2.cif
_cod_data_source_block a_sq
_cod_depositor_comments 'Adding full bibliography for 7134490--7134491.cif.'
_cod_original_cell_volume 9612.4(15)
_cod_database_code 7134491
_shelx_shelxl_version_number 2019/2
_shelx_space_group_comment
;
The symmetry employed for this shelxl refinement is uniquely defined
by the following loop, which should always be used as a source of
symmetry information in preference to the above space-group names.
They are only intended as comments.
;
_shelx_estimated_absorpt_t_max 0.937
_shelx_estimated_absorpt_t_min 0.920
_olex2_refinement_description
;
1. Uiso/Uaniso restraints and constraints
S6 \\sim F10 \\sim F11 \\sim F12 \\sim O20 \\sim C130 \\sim S6A \\sim F10A
\\sim F11A \\sim F12A \\sim O20A \\sim C139: within 2A with sigma of 0.01 and
sigma for terminal atoms of 0.02 within 2A
2. Rigid body (RIGU) restrains
 S6, F10, F11, F12, O20, C130, S6A, F10A, F11A, F12A, O20A, C139
 with sigma for 1-2 distances of 0.01 and sigma for 1-3 distances of 0.02
3. Same fragment restrains
{S6, F10, F11, F12, O20, C130} sigma for 1-2: 0.01, 1-3: 0.02
as in
{S6A, F10A, F11A, F12A, O20A, C139}
4. Others
 Sof(S6A)=Sof(F10A)=Sof(F11A)=Sof(F12A)=Sof(O20A)=Sof(C139)=1-FVAR(1)
 Sof(S6)=Sof(F10)=Sof(F11)=Sof(F12)=Sof(O20)=Sof(C130)=FVAR(1)
 Fixed Z: F10A(0.231999)
5.a Secondary CH2 refined with riding coordinates:
 C134(H13D,H13E), C135(H13F,H13G)
5.b Aromatic/amide H refined with riding coordinates:
 N8(H8), N10(H10), N12(H12), N20(H20A), N22(H22A), N24(H24), N32(H32A),
 N34(H34), N36(H36A), C1(H1), C2(H2), C3(H3), C4(H4), C7(H7), C8(H8A),
 C10(H10A), C11(H11), C12(H12A), C14(H14), C15(H15), C18(H18), C19(H19),
 C20(H20), C21(H21), C22(H22), C23(H23), C25(H25), C26(H26), C29(H29), C30(H30),
  C31(H31), C32(H32), C33(H33), C36(H36), C38(H38), C40(H40), C43(H43),
 C44(H44), C45(H45), C46(H46), C49(H49), C50(H50), C52(H52), C53(H53), C54(H54),
  C55(H55), C56(H56), C57(H57), C60(H60), C61(H61), C63(H63), C64(H64),
 C65(H65), C66(H66), C67(H67), C68(H68), C71(H71), C72(H72), C74(H74), C75(H75),
  C78(H78), C80(H80), C82(H82), C85(H85), C86(H86), C87(H87), C88(H88),
 C91(H91), C92(H92), C94(H94), C95(H95), C96(H96), C97(H97), C98(H98), C99(H99),
  C102(H102), C103(H103), C105(H105), C106(H106), C107(H107), C108(H108),
 C109(H109), C110(H110), C113(H113), C114(H114), C116(H116), C117(H117),
 C120(H120), C122(H122), C125(H125)
5.c Idealised Me refined as rotating group:
 C133(H13A,H13B,H13C), C136(H13H,H13I,H13J), C137(H13K,H13L,H13M)
;
_platon_squeeze_special_details
;
A solvent mask was calculated and 1134 electrons were 
found in a volume of 3059\%A^3^ in 1 void per unit cell. 
This is consistent with the presence of 
3[C2F6NO4S2], 2[C4H10O], 3.27[CH3CN] per Asymmetric Unit 
which account for 1134 electrons 
per unit cell.
;
_platon_squeeze_void_probe_radius 1.20
_olex2_submission_special_instructions 'No special instructions were received'

loop_
_space_group_symop_operation_xyz
'x, y, z'
'-x, -y, -z'

loop_
_atom_site_label
_atom_site_type_symbol
_atom_site_fract_x
_atom_site_fract_y
_atom_site_fract_z
_atom_site_U_iso_or_equiv
_atom_site_adp_type
_atom_site_occupancy
_atom_site_site_symmetry_order
_atom_site_calc_flag
_atom_site_refinement_flags_posn
_atom_site_refinement_flags_adp
_atom_site_refinement_flags_occupancy
_atom_site_disorder_assembly
_atom_site_disorder_group
Fe1 Fe 1.10897(2) 0.73150(2) 0.11009(2) 0.02331(7) Uani 1 1 d . . . . .
Fe2 Fe 0.78139(2) 0.72252(2) 0.45141(2) 0.03381(9) Uani 1 1 d . . . . .
Fe3 Fe 0.55677(2) 0.29394(2) 0.22137(2) 0.02087(7) Uani 1 1 d . . . . .
S1 S 0.73817(5) -0.11830(5) 0.02580(2) 0.05272(19) Uani 1 1 d . . . . .
S2 S 0.76890(5) 0.01043(4) 0.08557(3) 0.05148(19) Uani 1 1 d . . . . .
S3 S 0.37683(5) 0.48693(4) 0.14886(2) 0.04245(16) Uani 1 1 d . . . . .
S4 S 0.43984(5) 0.60164(5) 0.21660(2) 0.0550(2) Uani 1 1 d . . . . .
S5 S 0.08656(5) 0.26133(5) 0.10952(2) 0.04644(17) Uani 1 1 d . . . . .
F7 F 0.0663(3) 0.11363(17) 0.09396(14) 0.186(2) Uani 1 1 d . . . . .
F8 F -0.0434(2) 0.1530(2) 0.10315(11) 0.1418(14) Uani 1 1 d . . . . .
F9 F -0.0018(2) 0.1635(2) 0.04835(9) 0.1360(13) Uani 1 1 d . . . . .
O18 O 0.15403(15) 0.26741(18) 0.09000(7) 0.0726(7) Uani 1 1 d . . . . .
O19 O 0.03150(16) 0.31269(15) 0.10124(8) 0.0729(7) Uani 1 1 d . . . . .
O21 O 0.12822(15) 0.34549(14) 0.21745(8) 0.0647(6) Uani 1 1 d . . . . .
N38 N 0.11828(16) 0.25682(17) 0.15493(8) 0.0521(6) Uani 1 1 d . . . . .
C129 C 0.0232(3) 0.1672(2) 0.08757(15) 0.0834(13) Uani 1 1 d . . . . .
S6 S 0.07449(5) 0.28616(7) 0.18887(3) 0.0426(3) Uani 0.886(3) 1 d D U P A 1
F10 F 0.0238(4) 0.1419(2) 0.19168(13) 0.186(2) Uani 0.886(3) 1 d D U P A 1
F11 F 0.1429(4) 0.1907(2) 0.22871(11) 0.1523(18) Uani 0.886(3) 1 d D U P A 1
F12 F 0.0373(4) 0.2190(3) 0.24779(13) 0.177(2) Uani 0.886(3) 1 d D U P A 1
O20 O -0.00799(17) 0.2994(2) 0.17537(10) 0.0738(9) Uani 0.886(3) 1 d D U P A 1
C130 C 0.0701(5) 0.2049(3) 0.21540(19) 0.1079(16) Uani 0.886(3) 1 d D U P A 1
S6A S 0.0755(6) 0.2492(6) 0.1970(2) 0.0628(19) Uani 0.114(3) 1 d D U P A 2
F10A F -0.0227(13) 0.1882(17) 0.231999 0.163(6) Uani 0.114(3) 1 d D U P A 2
F11A F 0.1009(18) 0.1749(14) 0.2574(7) 0.135(5) Uani 0.114(3) 1 d D U P A 2
F12A F 0.066(2) 0.2874(14) 0.2702(6) 0.183(8) Uani 0.114(3) 1 d D U P A 2
O20A O -0.0120(8) 0.2485(12) 0.1816(5) 0.051(4) Uani 0.114(3) 1 d D U P A 2
C139 C 0.0577(13) 0.2224(12) 0.2451(4) 0.121(4) Uani 0.114(3) 1 d D U P A 2
F1 F 0.89590(15) -0.0987(2) 0.02584(8) 0.1232(12) Uani 1 1 d . . . . .
F2 F 0.81777(18) -0.1932(3) -0.01749(8) 0.1511(16) Uani 1 1 d . . . . .
F3 F 0.84678(19) -0.20433(18) 0.04508(10) 0.1088(10) Uani 1 1 d . . . . .
F4 F 0.65184(17) 0.07852(17) 0.10198(9) 0.1129(11) Uani 1 1 d . . . . .
F5 F 0.60805(13) -0.02943(15) 0.06217(7) 0.0846(7) Uani 1 1 d . . . . .
F6 F 0.65310(16) -0.0291(2) 0.12487(8) 0.1049(9) Uani 1 1 d . . . . .
F13 F 0.23492(13) 0.44959(15) 0.09766(7) 0.0791(6) Uani 1 1 d . . . . .
F14 F 0.24658(12) 0.55169(11) 0.13942(7) 0.0630(5) Uani 1 1 d . . . . .
F15 F 0.22558(12) 0.44100(13) 0.15938(7) 0.0729(6) Uani 1 1 d . . . . .
F16 F 0.29184(18) 0.62893(19) 0.21756(10) 0.1087(9) Uani 1 1 d . . . . .
F17 F 0.3406(3) 0.57310(19) 0.26628(11) 0.1495(16) Uani 1 1 d . . . . .
F18 F 0.3856(2) 0.69317(17) 0.26484(9) 0.1209(11) Uani 1 1 d . . . . .
O1 O 0.81010(12) 0.65799(11) 0.29113(6) 0.0470(5) Uani 1 1 d . . . . .
O2 O 1.15681(13) 0.60810(11) 0.35607(5) 0.0400(4) Uani 1 1 d . . . . .
O3 O 1.08979(12) 0.94612(10) 0.34717(6) 0.0429(5) Uani 1 1 d . . . . .
O4 O 0.47065(13) 0.63691(12) 0.62839(7) 0.0559(6) Uani 1 1 d . . . . .
O5 O 0.80608(14) 0.56593(11) 0.68897(5) 0.0466(5) Uani 1 1 d . . . . .
O6 O 0.75961(13) 0.91081(10) 0.69248(6) 0.0449(5) Uani 1 1 d . . . . .
O7 O 0.86097(11) 0.36305(11) 0.04472(6) 0.0401(4) Uani 1 1 d . . . . .
O8 O 0.51031(11) 0.40529(9) -0.02326(5) 0.0308(4) Uani 1 1 d . . . . .
O9 O 0.58103(11) 0.07219(9) -0.01516(5) 0.0337(4) Uani 1 1 d . . . . .
O10 O 0.38228(15) 0.40644(13) 0.14220(7) 0.0597(6) Uani 1 1 d . . . . .
O11 O 0.41030(13) 0.53566(13) 0.12318(6) 0.0501(5) Uani 1 1 d . . . . .
O12 O 0.5073(2) 0.6007(2) 0.24782(8) 0.0963(10) Uani 1 1 d . . . . .
O13 O 0.44808(17) 0.65923(15) 0.19087(8) 0.0706(7) Uani 1 1 d . . . . .
O14 O 0.82145(15) 0.03186(14) 0.12464(7) 0.0646(6) Uani 1 1 d . . . . .
O15 O 0.77551(19) 0.06259(15) 0.05691(9) 0.0857(9) Uani 1 1 d . . . . .
O16 O 0.72860(18) -0.06962(19) -0.00451(8) 0.0891(10) Uani 1 1 d . . . . .
O17 O 0.67530(16) -0.18595(15) 0.02214(8) 0.0705(7) Uani 1 1 d . . . . .
O22 O 0.3363(3) -0.0129(2) 0.14908(13) 0.1245(14) Uani 1 1 d . . . . .
N1 N 1.19851(13) 0.68768(11) 0.09209(5) 0.0267(4) Uani 1 1 d . . . . .
N2 N 1.19892(12) 0.77709(10) 0.15715(5) 0.0240(4) Uani 1 1 d . . . . .
N3 N 1.02448(13) 0.67460(11) 0.06277(6) 0.0282(4) Uani 1 1 d . . . . .
N4 N 1.07386(11) 0.63518(10) 0.13229(5) 0.0217(4) Uani 1 1 d . . . . .
N5 N 1.13540(14) 0.82461(11) 0.08407(6) 0.0318(4) Uani 1 1 d . . . . .
N6 N 1.02848(12) 0.78873(11) 0.12823(5) 0.0266(4) Uani 1 1 d . . . . .
N7 N 1.18387(13) 0.87605(11) 0.27190(6) 0.0309(4) Uani 1 1 d . . . . .
N8 N 1.17406(13) 0.92322(11) 0.30499(6) 0.0334(5) Uani 1 1 d . . . . .
H8 H 1.207757 0.968031 0.313630 0.040 Uiso 1 1 calc R U . . .
N9 N 1.11267(13) 0.58675(11) 0.25080(5) 0.0274(4) Uani 1 1 d . . . . .
N10 N 1.13790(14) 0.57109(11) 0.28925(6) 0.0308(4) Uani 1 1 d . . . . .
H10 H 1.159563 0.530525 0.292771 0.037 Uiso 1 1 calc R U . . .
N11 N 0.88702(13) 0.74553(12) 0.21572(6) 0.0329(4) Uani 1 1 d . . . . .
N12 N 0.83138(13) 0.71960(13) 0.23870(7) 0.0373(5) Uani 1 1 d . . . . .
H12 H 0.778874 0.719784 0.230833 0.045 Uiso 1 1 calc R U . . .
N13 N 0.87095(16) 0.68172(13) 0.43187(6) 0.0410(5) Uani 1 1 d . . . . .
N14 N 0.87068(13) 0.76231(11) 0.49958(6) 0.0312(4) Uani 1 1 d . . . . .
N15 N 0.81035(18) 0.82001(14) 0.42935(7) 0.0506(7) Uani 1 1 d . . . . .
N16 N 0.69959(15) 0.77732(12) 0.47055(6) 0.0396(5) Uani 1 1 d . . . . .
N17 N 0.69866(16) 0.67219(12) 0.40243(6) 0.0414(5) Uani 1 1 d . . . . .
N18 N 0.74331(13) 0.62228(11) 0.46947(6) 0.0283(4) Uani 1 1 d . . . . .
N19 N 0.85612(14) 0.84713(11) 0.61691(6) 0.0339(5) Uani 1 1 d . . . . .
N20 N 0.84645(14) 0.89003(12) 0.65143(6) 0.0364(5) Uani 1 1 d . . . . .
H20A H 0.882371 0.932604 0.662341 0.044 Uiso 1 1 calc R U . . .
N21 N 0.77069(13) 0.55668(11) 0.58452(6) 0.0309(4) Uani 1 1 d . . . . .
N22 N 0.79112(14) 0.53527(12) 0.62202(6) 0.0336(5) Uani 1 1 d . . . . .
H22A H 0.809710 0.492767 0.624481 0.040 Uiso 1 1 calc R U . . .
N23 N 0.55113(15) 0.72611(14) 0.55402(7) 0.0432(5) Uani 1 1 d . . . . .
N24 N 0.49460(15) 0.70036(15) 0.57680(8) 0.0479(6) Uani 1 1 d . . . . .
H24 H 0.442541 0.702406 0.569117 0.058 Uiso 1 1 calc R U . . .
N25 N 0.52554(12) 0.20086(11) 0.24636(6) 0.0275(4) Uani 1 1 d . . . . .
N26 N 0.63776(11) 0.23562(10) 0.20503(5) 0.0237(4) Uani 1 1 d . . . . .
N27 N 0.46645(12) 0.33925(10) 0.23720(5) 0.0249(4) Uani 1 1 d . . . . .
N28 N 0.46920(11) 0.24800(10) 0.17321(5) 0.0211(4) Uani 1 1 d . . . . .
N29 N 0.63904(12) 0.34897(11) 0.26975(5) 0.0267(4) Uani 1 1 d . . . . .
N30 N 0.59642(11) 0.39002(10) 0.20000(5) 0.0212(4) Uani 1 1 d . . . . .
N31 N 0.56527(12) 0.43760(11) 0.08198(5) 0.0251(4) Uani 1 1 d . . . . .
N32 N 0.54137(13) 0.45264(11) 0.04323(5) 0.0266(4) Uani 1 1 d . . . . .
H32A H 0.525271 0.495782 0.039207 0.032 Uiso 1 1 calc R U . . .
N33 N 0.48612(12) 0.14173(10) 0.05984(5) 0.0254(4) Uani 1 1 d . . . . .
N34 N 0.49689(12) 0.09416(10) 0.02718(6) 0.0263(4) Uani 1 1 d . . . . .
H34 H 0.463637 0.049091 0.018663 0.032 Uiso 1 1 calc R U . . .
N35 N 0.78348(12) 0.27529(12) 0.11982(6) 0.0289(4) Uani 1 1 d . . . . .
N36 N 0.83990(12) 0.29917(12) 0.09656(6) 0.0312(4) Uani 1 1 d . . . . .
H36A H 0.892040 0.297344 0.104144 0.037 Uiso 1 1 calc R U . . .
N37 N 0.76678(18) -0.07710(15) 0.07073(7) 0.0519(6) Uani 1 1 d . . . . .
N39 N 0.40145(18) 0.51597(16) 0.19511(8) 0.0547(7) Uani 1 1 d . . . . .
N40 N 0.3109(3) 0.4555(2) 0.00456(14) 0.0950(12) Uani 1 1 d . . . . .
C1 C 0.99620(19) 0.70085(15) 0.02822(7) 0.0402(6) Uani 1 1 d . . . . .
H1 H 1.015843 0.753183 0.026120 0.048 Uiso 1 1 calc R U . . .
C2 C 0.9402(2) 0.65503(17) -0.00401(8) 0.0497(7) Uani 1 1 d . . . . .
H2 H 0.922131 0.675813 -0.027516 0.060 Uiso 1 1 calc R U . . .
C3 C 0.9107(2) 0.57787(17) -0.00148(8) 0.0467(7) Uani 1 1 d . . . . .
H3 H 0.872377 0.545299 -0.023171 0.056 Uiso 1 1 calc R U . . .
C4 C 0.93888(17) 0.54970(15) 0.03360(7) 0.0375(6) Uani 1 1 d . . . . .
H4 H 0.920053 0.497396 0.036037 0.045 Uiso 1 1 calc R U . . .
C5 C 0.99496(15) 0.59902(13) 0.06511(7) 0.0276(5) Uani 1 1 d . . . . .
C6 C 1.02689(14) 0.57561(13) 0.10395(6) 0.0251(4) Uani 1 1 d . . . . .
C7 C 1.01151(16) 0.49981(13) 0.11189(7) 0.0315(5) Uani 1 1 d . . . . .
H7 H 0.981602 0.459063 0.091365 0.038 Uiso 1 1 calc R U . . .
C8 C 1.04064(16) 0.48483(13) 0.15028(7) 0.0302(5) Uani 1 1 d . . . . .
H8A H 1.032257 0.433542 0.155959 0.036 Uiso 1 1 calc R U . . .
C9 C 1.08234(15) 0.54606(12) 0.18037(6) 0.0250(4) Uani 1 1 d . . . . .
C10 C 1.09933(14) 0.62025(12) 0.16984(6) 0.0231(4) Uani 1 1 d . . . . .
H10A H 1.129919 0.661575 0.189873 0.028 Uiso 1 1 calc R U . . .
C11 C 1.10846(15) 0.53268(13) 0.22216(7) 0.0286(5) Uani 1 1 d . . . . .
H11 H 1.121807 0.484957 0.227580 0.034 Uiso 1 1 calc R U . . .
C12 C 0.86124(17) 0.78247(17) 0.18763(8) 0.0391(6) Uani 1 1 d . . . . .
H12A H 0.807264 0.792602 0.183813 0.047 Uiso 1 1 calc R U . . .
C13 C 0.91727(17) 0.80888(16) 0.16138(7) 0.0354(6) Uani 1 1 d . . . . .
C14 C 0.9142(2) 0.87755(18) 0.14524(8) 0.0477(7) Uani 1 1 d . . . . .
H14 H 0.874408 0.906812 0.150222 0.057 Uiso 1 1 calc R U . . .
C15 C 0.9696(2) 0.90186(16) 0.12211(8) 0.0457(7) Uani 1 1 d . . . . .
H15 H 0.969056 0.948839 0.111705 0.055 Uiso 1 1 calc R U . . .
C16 C 1.02670(17) 0.85735(14) 0.11392(7) 0.0329(5) Uani 1 1 d . . . . .
C17 C 1.08684(18) 0.87701(14) 0.08879(7) 0.0359(6) Uani 1 1 d . . . . .
C18 C 1.0944(2) 0.94316(17) 0.07025(10) 0.0554(8) Uani 1 1 d . . . . .
H18 H 1.059610 0.978649 0.073607 0.067 Uiso 1 1 calc R U . . .
C19 C 1.1529(3) 0.95648(19) 0.04699(11) 0.0652(10) Uani 1 1 d . . . . .
H19 H 1.158377 1.001091 0.034288 0.078 Uiso 1 1 calc R U . . .
C20 C 1.2033(2) 0.90410(18) 0.04240(10) 0.0556(8) Uani 1 1 d . . . . .
H20 H 1.244071 0.912376 0.026814 0.067 Uiso 1 1 calc R U . . .
C21 C 1.19243(19) 0.83901(16) 0.06127(8) 0.0433(6) Uani 1 1 d . . . . .
H21 H 1.226633 0.802969 0.058014 0.052 Uiso 1 1 calc R U . . .
C22 C 0.97532(15) 0.76660(14) 0.15178(7) 0.0295(5) Uani 1 1 d . . . . .
H22 H 0.977420 0.719998 0.162379 0.035 Uiso 1 1 calc R U . . .
C23 C 1.24969(16) 0.89847(14) 0.25911(7) 0.0333(5) Uani 1 1 d . . . . .
H23 H 1.289506 0.942580 0.272743 0.040 Uiso 1 1 calc R U . . .
C24 C 1.26163(16) 0.85336(13) 0.22237(7) 0.0300(5) Uani 1 1 d . . . . .
C25 C 1.33924(17) 0.84273(15) 0.21743(8) 0.0375(6) Uani 1 1 d . . . . .
H25 H 1.386945 0.866119 0.237318 0.045 Uiso 1 1 calc R U . . .
C26 C 1.34563(16) 0.79725(15) 0.18285(8) 0.0356(5) Uani 1 1 d . . . . .
H26 H 1.397804 0.788494 0.179251 0.043 Uiso 1 1 calc R U . . .
C27 C 1.27516(15) 0.76463(13) 0.15355(7) 0.0275(5) Uani 1 1 d . . . . .
C28 C 1.27441(16) 0.71331(13) 0.11623(7) 0.0297(5) Uani 1 1 d . . . . .
C29 C 1.34494(18) 0.69225(16) 0.10640(8) 0.0380(6) Uani 1 1 d . . . . .
H29 H 1.397271 0.711639 0.123603 0.046 Uiso 1 1 calc R U . . .
C30 C 1.3374(2) 0.64226(17) 0.07090(8) 0.0431(7) Uani 1 1 d . . . . .
H30 H 1.384381 0.626822 0.063713 0.052 Uiso 1 1 calc R U . . .
C31 C 1.26017(19) 0.61571(15) 0.04644(8) 0.0403(6) Uani 1 1 d . . . . .
H31 H 1.253407 0.581480 0.022255 0.048 Uiso 1 1 calc R U . . .
C32 C 1.19261(17) 0.63964(14) 0.05761(7) 0.0336(5) Uani 1 1 d . . . . .
H32 H 1.140069 0.621626 0.040393 0.040 Uiso 1 1 calc R U . . .
C33 C 1.19341(15) 0.82038(12) 0.19137(7) 0.0269(5) Uani 1 1 d . . . . .
H33 H 1.140799 0.828721 0.194450 0.032 Uiso 1 1 calc R U . . .
C34 C 0.85876(16) 0.69370(13) 0.27375(8) 0.0326(5) Uani 1 1 d . . . . .
C35 C 0.95021(15) 0.71531(13) 0.29035(7) 0.0269(5) Uani 1 1 d . . . . .
C36 C 0.99707(15) 0.65884(12) 0.29665(7) 0.0278(5) Uani 1 1 d . . . . .
H36 H 0.971558 0.605862 0.289777 0.033 Uiso 1 1 calc R U . . .
C37 C 1.08146(15) 0.68059(12) 0.31306(6) 0.0262(5) Uani 1 1 d . . . . .
C38 C 1.12003(15) 0.75828(13) 0.32239(7) 0.0276(5) Uani 1 1 d . . . . .
H38 H 1.177469 0.772879 0.333216 0.033 Uiso 1 1 calc R U . . .
C39 C 1.07261(15) 0.81496(12) 0.31553(7) 0.0273(5) Uani 1 1 d . . . . .
C40 C 0.98848(15) 0.79370(13) 0.30016(7) 0.0282(5) Uani 1 1 d . . . . .
H40 H 0.956748 0.832088 0.296272 0.034 Uiso 1 1 calc R U . . .
C41 C 1.11186(16) 0.89970(13) 0.32406(7) 0.0310(5) Uani 1 1 d . . . . .
C42 C 1.12930(16) 0.61810(13) 0.32141(7) 0.0289(5) Uani 1 1 d . . . . .
C43 C 0.8665(2) 0.63956(17) 0.39554(9) 0.0520(8) Uani 1 1 d . . . . .
H43 H 0.814012 0.622218 0.378156 0.062 Uiso 1 1 calc R U . . .
C44 C 0.9341(3) 0.6209(2) 0.38282(10) 0.0630(10) Uani 1 1 d . . . . .
H44 H 0.927982 0.591511 0.357218 0.076 Uiso 1 1 calc R U . . .
C45 C 1.0110(3) 0.6453(2) 0.40770(11) 0.0676(10) Uani 1 1 d . . . . .
H45 H 1.058376 0.633278 0.399348 0.081 Uiso 1 1 calc R U . . .
C46 C 1.0181(2) 0.6883(2) 0.44561(10) 0.0580(8) Uani 1 1 d . . . . .
H46 H 1.070114 0.705348 0.463417 0.070 Uiso 1 1 calc R U . . .
C47 C 0.94637(19) 0.70540(17) 0.45640(8) 0.0431(6) Uani 1 1 d . . . . .
C48 C 0.94662(18) 0.75184(16) 0.49504(8) 0.0389(6) Uani 1 1 d . . . . .
C49 C 1.0176(2) 0.7830(2) 0.52463(9) 0.0521(8) Uani 1 1 d . . . . .
H49 H 1.069908 0.776128 0.520309 0.063 Uiso 1 1 calc R U . . .
C50 C 1.01085(19) 0.82384(19) 0.56029(9) 0.0494(7) Uani 1 1 d . . . . .
H50 H 1.058560 0.846208 0.580375 0.059 Uiso 1 1 calc R U . . .
C51 C 0.93269(17) 0.83168(15) 0.56627(7) 0.0358(6) Uani 1 1 d . . . . .
C52 C 0.86504(17) 0.80098(14) 0.53511(7) 0.0333(5) Uani 1 1 d . . . . .
H52 H 0.812224 0.807404 0.538868 0.040 Uiso 1 1 calc R U . . .
C53 C 0.92107(17) 0.87186(15) 0.60429(8) 0.0379(6) Uani 1 1 d . . . . .
H53 H 0.960972 0.915017 0.618946 0.046 Uiso 1 1 calc R U . . .
C54 C 0.8709(3) 0.8380(2) 0.40852(10) 0.0660(10) Uani 1 1 d . . . . .
H54 H 0.905282 0.802435 0.404534 0.079 Uiso 1 1 calc R U . . .
C55 C 0.8838(4) 0.9069(2) 0.39292(12) 0.0899(16) Uani 1 1 d . . . . .
H55 H 0.925971 0.917939 0.378363 0.108 Uiso 1 1 calc R U . . .
C56 C 0.8341(4) 0.9586(3) 0.39902(15) 0.112(2) Uani 1 1 d . . . . .
H56 H 0.842208 1.005821 0.388698 0.134 Uiso 1 1 calc R U . . .
C57 C 0.7726(4) 0.9419(2) 0.42010(14) 0.1009(17) Uani 1 1 d . . . . .
H57 H 0.738156 0.977335 0.424418 0.121 Uiso 1 1 calc R U . . .
C58 C 0.7619(3) 0.87106(18) 0.43510(9) 0.0630(10) Uani 1 1 d . . . . .
C59 C 0.6973(3) 0.84667(18) 0.45710(9) 0.0588(9) Uani 1 1 d . . . . .
C60 C 0.6360(3) 0.8872(2) 0.46309(12) 0.0844(14) Uani 1 1 d . . . . .
H60 H 0.634108 0.933807 0.452499 0.101 Uiso 1 1 calc R U . . .
C61 C 0.5779(3) 0.8595(2) 0.48441(12) 0.0808(13) Uani 1 1 d . . . . .
H61 H 0.535165 0.886047 0.487860 0.097 Uiso 1 1 calc R U . . .
C62 C 0.5831(2) 0.79129(19) 0.50095(9) 0.0519(8) Uani 1 1 d . . . . .
C63 C 0.64453(18) 0.75210(16) 0.49257(8) 0.0414(6) Uani 1 1 d . . . . .
H63 H 0.647513 0.705377 0.502927 0.050 Uiso 1 1 calc R U . . .
C64 C 0.5262(2) 0.7633(2) 0.52638(9) 0.0543(8) Uani 1 1 d . . . . .
H64 H 0.471959 0.772859 0.522192 0.065 Uiso 1 1 calc R U . . .
C65 C 0.6741(2) 0.70361(18) 0.36902(9) 0.0600(9) Uani 1 1 d . . . . .
H65 H 0.694342 0.756822 0.369169 0.072 Uiso 1 1 calc R U . . .
C66 C 0.6211(2) 0.66150(19) 0.33501(9) 0.0624(10) Uani 1 1 d . . . . .
H66 H 0.606659 0.685271 0.312121 0.075 Uiso 1 1 calc R U . . .
C67 C 0.5890(2) 0.58367(18) 0.33456(9) 0.0516(8) Uani 1 1 d . . . . .
H67 H 0.551877 0.553844 0.311598 0.062 Uiso 1 1 calc R U . . .
C68 C 0.61254(18) 0.55087(16) 0.36840(8) 0.0408(6) Uani 1 1 d . . . . .
H68 H 0.591595 0.498026 0.368861 0.049 Uiso 1 1 calc R U . . .
C69 C 0.66681(16) 0.59564(14) 0.40157(7) 0.0326(5) Uani 1 1 d . . . . .
C70 C 0.69591(15) 0.56676(14) 0.43936(7) 0.0297(5) Uani 1 1 d . . . . .
C71 C 0.67714(17) 0.48913(14) 0.44405(7) 0.0366(6) Uani 1 1 d . . . . .
H71 H 0.646934 0.451315 0.422148 0.044 Uiso 1 1 calc R U . . .
C72 C 0.70356(18) 0.46827(14) 0.48143(8) 0.0379(6) Uani 1 1 d . . . . .
H72 H 0.693039 0.415773 0.485090 0.045 Uiso 1 1 calc R U . . .
C73 C 0.74588(16) 0.52575(14) 0.51361(7) 0.0304(5) Uani 1 1 d . . . . .
C74 C 0.76774(16) 0.50628(14) 0.55428(7) 0.0317(5) Uani 1 1 d . . . . .
H74 H 0.779427 0.457206 0.557994 0.038 Uiso 1 1 calc R U . . .
C75 C 0.76567(16) 0.60162(13) 0.50591(7) 0.0298(5) Uani 1 1 d . . . . .
H75 H 0.796226 0.640322 0.527329 0.036 Uiso 1 1 calc R U . . .
C76 C 0.52023(17) 0.67192(15) 0.61114(9) 0.0401(6) Uani 1 1 d . . . . .
C77 C 0.61146(16) 0.68941(13) 0.62738(7) 0.0313(5) Uani 1 1 d . . . . .
C78 C 0.65381(16) 0.76601(13) 0.63991(7) 0.0318(5) Uani 1 1 d . . . . .
H78 H 0.624870 0.806705 0.637288 0.038 Uiso 1 1 calc R U . . .
C79 C 0.73770(16) 0.78270(13) 0.65612(7) 0.0299(5) Uani 1 1 d . . . . .
C80 C 0.78079(16) 0.72247(13) 0.66076(7) 0.0302(5) Uani 1 1 d . . . . .
H80 H 0.838026 0.733658 0.672187 0.036 Uiso 1 1 calc R U . . .
C81 C 0.73862(16) 0.64635(13) 0.64842(7) 0.0288(5) Uani 1 1 d . . . . .
C82 C 0.65448(16) 0.62977(13) 0.63136(7) 0.0325(5) Uani 1 1 d . . . . .
H82 H 0.626443 0.577854 0.622448 0.039 Uiso 1 1 calc R U . . .
C83 C 0.78230(16) 0.58020(13) 0.65493(7) 0.0313(5) Uani 1 1 d . . . . .
C84 C 0.78144(16) 0.86618(13) 0.66832(8) 0.0327(5) Uani 1 1 d . . . . .
C85 C 0.66336(17) 0.32164(16) 0.30431(7) 0.0381(6) Uani 1 1 d . . . . .
H85 H 0.640395 0.269948 0.306220 0.046 Uiso 1 1 calc R U . . .
C86 C 0.72019(19) 0.36552(17) 0.33703(8) 0.0463(7) Uani 1 1 d . . . . .
H86 H 0.735268 0.344148 0.360701 0.056 Uiso 1 1 calc R U . . .
C87 C 0.75466(19) 0.44123(17) 0.33459(8) 0.0447(7) Uani 1 1 d . . . . .
H87 H 0.793836 0.472286 0.356504 0.054 Uiso 1 1 calc R U . . .
C88 C 0.73071(17) 0.47072(15) 0.29943(7) 0.0367(6) Uani 1 1 d . . . . .
H88 H 0.753363 0.522244 0.297073 0.044 Uiso 1 1 calc R U . . .
C89 C 0.67300(14) 0.42363(13) 0.26768(6) 0.0259(4) Uani 1 1 d . . . . .
C90 C 0.64431(14) 0.44843(13) 0.22875(6) 0.0239(4) Uani 1 1 d . . . . .
C91 C 0.66288(16) 0.52429(13) 0.22103(7) 0.0312(5) Uani 1 1 d . . . . .
H91 H 0.692819 0.564454 0.241852 0.037 Uiso 1 1 calc R U . . .
C92 C 0.63705(16) 0.54023(14) 0.18256(7) 0.0328(5) Uani 1 1 d . . . . .
H92 H 0.648002 0.591527 0.177019 0.039 Uiso 1 1 calc R U . . .
C93 C 0.59481(14) 0.47990(13) 0.15217(7) 0.0248(4) Uani 1 1 d . . . . .
C94 C 0.57378(14) 0.40594(12) 0.16251(6) 0.0235(4) Uani 1 1 d . . . . .
H94 H 0.542296 0.365427 0.142250 0.028 Uiso 1 1 calc R U . . .
C95 C 0.57168(15) 0.49337(13) 0.11027(7) 0.0264(5) Uani 1 1 d . . . . .
H95 H 0.561820 0.542005 0.104437 0.032 Uiso 1 1 calc R U . . .
C96 C 0.47004(16) 0.38811(14) 0.27117(7) 0.0325(5) Uani 1 1 d . . . . .
H96 H 0.521887 0.407279 0.288832 0.039 Uiso 1 1 calc R U . . .
C97 C 0.40110(18) 0.41114(16) 0.28111(8) 0.0388(6) Uani 1 1 d . . . . .
H97 H 0.406220 0.445474 0.305081 0.047 Uiso 1 1 calc R U . . .
C98 C 0.32484(18) 0.38368(17) 0.25583(8) 0.0415(6) Uani 1 1 d . . . . .
H98 H 0.276931 0.398195 0.262366 0.050 Uiso 1 1 calc R U . . .
C99 C 0.31983(16) 0.33416(16) 0.22049(8) 0.0360(6) Uani 1 1 d . . . . .
H99 H 0.268419 0.315076 0.202449 0.043 Uiso 1 1 calc R U . . .
C100 C 0.39136(14) 0.31305(13) 0.21202(7) 0.0257(4) Uani 1 1 d . . . . .
C101 C 0.39274(14) 0.26035(12) 0.17589(6) 0.0241(4) Uani 1 1 d . . . . .
C102 C 0.32283(15) 0.22557(15) 0.14639(7) 0.0321(5) Uani 1 1 d . . . . .
H102 H 0.270316 0.234837 0.149040 0.039 Uiso 1 1 calc R U . . .
C103 C 0.33064(15) 0.17749(15) 0.11327(7) 0.0335(5) Uani 1 1 d . . . . .
H103 H 0.283398 0.152169 0.093548 0.040 Uiso 1 1 calc R U . . .
C104 C 0.40924(14) 0.16671(12) 0.10924(7) 0.0252(4) Uani 1 1 d . . . . .
C105 C 0.47647(14) 0.20278(12) 0.14011(6) 0.0240(4) Uani 1 1 d . . . . .
H105 H 0.529676 0.195169 0.137718 0.029 Uiso 1 1 calc R U . . .
C106 C 0.42177(15) 0.11881(13) 0.07363(7) 0.0280(5) Uani 1 1 d . . . . .
H106 H 0.383496 0.072717 0.061425 0.034 Uiso 1 1 calc R U . . .
C107 C 0.46396(17) 0.18591(15) 0.26674(8) 0.0375(6) Uani 1 1 d . . . . .
H107 H 0.430935 0.223069 0.269830 0.045 Uiso 1 1 calc R U . . .
C108 C 0.4472(2) 0.11858(17) 0.28325(9) 0.0496(7) Uani 1 1 d . . . . .
H108 H 0.403116 0.109734 0.296854 0.060 Uiso 1 1 calc R U . . .
C109 C 0.4961(3) 0.06481(19) 0.27945(12) 0.0666(10) Uani 1 1 d . . . . .
H109 H 0.486808 0.018997 0.290975 0.080 Uiso 1 1 calc R U . . .
C110 C 0.5589(2) 0.07877(18) 0.25851(11) 0.0598(9) Uani 1 1 d . . . . .
H110 H 0.592439 0.042109 0.255251 0.072 Uiso 1 1 calc R U . . .
C111 C 0.57236(17) 0.14691(14) 0.24236(8) 0.0355(6) Uani 1 1 d . . . . .
C112 C 0.63770(16) 0.16755(14) 0.21972(7) 0.0325(5) Uani 1 1 d . . . . .
C113 C 0.6953(2) 0.12262(17) 0.21362(9) 0.0489(7) Uani 1 1 d . . . . .
H113 H 0.694971 0.076259 0.224703 0.059 Uiso 1 1 calc R U . . .
C114 C 0.75312(19) 0.14631(18) 0.19124(9) 0.0456(7) Uani 1 1 d . . . . .
H114 H 0.793756 0.117192 0.187640 0.055 Uiso 1 1 calc R U . . .
C115 C 0.75100(15) 0.21345(15) 0.17403(7) 0.0307(5) Uani 1 1 d . . . . .
C116 C 0.80693(15) 0.23650(15) 0.14719(7) 0.0324(5) Uani 1 1 d . . . . .
H116 H 0.859248 0.222768 0.150229 0.039 Uiso 1 1 calc R U . . .
C117 C 0.69313(13) 0.25682(13) 0.18228(6) 0.0250(4) Uani 1 1 d . . . . .
H117 H 0.692624 0.303344 0.171426 0.030 Uiso 1 1 calc R U . . .
C118 C 0.55916(14) 0.11767(12) 0.00844(7) 0.0247(4) Uani 1 1 d . . . . .
C119 C 0.59920(14) 0.20254(12) 0.01781(6) 0.0232(4) Uani 1 1 d . . . . .
C120 C 0.68318(14) 0.22402(12) 0.03462(7) 0.0251(4) Uani 1 1 d . . . . .
H120 H 0.714698 0.185741 0.039388 0.030 Uiso 1 1 calc R U . . .
C121 C 0.72111(14) 0.30254(12) 0.04450(6) 0.0239(4) Uani 1 1 d . . . . .
C122 C 0.67497(14) 0.35893(12) 0.03769(6) 0.0234(4) Uani 1 1 d . . . . .
H122 H 0.700575 0.411876 0.044648 0.028 Uiso 1 1 calc R U . . .
C123 C 0.59031(14) 0.33712(12) 0.02046(6) 0.0221(4) Uani 1 1 d . . . . .
C124 C 0.54304(14) 0.39991(12) 0.01139(6) 0.0234(4) Uani 1 1 d . . . . .
C125 C 0.55227(14) 0.25946(12) 0.01042(6) 0.0233(4) Uani 1 1 d . . . . .
H125 H 0.495214 0.244884 -0.001298 0.028 Uiso 1 1 calc R U . . .
C126 C 0.81253(14) 0.32561(12) 0.06157(7) 0.0268(5) Uani 1 1 d . . . . .
C127 C 0.3595(3) 0.6232(3) 0.24328(13) 0.0794(12) Uani 1 1 d . . . . .
C128 C 0.26487(19) 0.48171(18) 0.13597(10) 0.0470(7) Uani 1 1 d . . . . .
C131 C 0.8289(3) -0.1556(4) 0.01972(12) 0.0866(15) Uani 1 1 d . . . . .
C132 C 0.6643(2) 0.0071(2) 0.09380(12) 0.0689(10) Uani 1 1 d . . . . .
C133 C 0.2343(5) 0.0348(4) 0.1778(3) 0.161(3) Uani 1 1 d . . . . .
H13A H 0.214349 0.053794 0.152979 0.241 Uiso 1 1 calc R U . . .
H13B H 0.227862 0.069505 0.200747 0.241 Uiso 1 1 calc R U . . .
H13C H 0.202441 -0.016939 0.177495 0.241 Uiso 1 1 calc R U . . .
C134 C 0.3235(5) 0.0318(3) 0.18139(19) 0.132(3) Uani 1 1 d . . . . .
H13D H 0.356052 0.084681 0.183745 0.159 Uiso 1 1 calc R U . . .
H13E H 0.342951 0.010847 0.206049 0.159 Uiso 1 1 calc R U . . .
C135 C 0.4234(5) -0.0202(4) 0.1512(2) 0.131(2) Uani 1 1 d . . . . .
H13F H 0.457914 0.030803 0.151157 0.157 Uiso 1 1 calc R U . . .
H13G H 0.444236 -0.038862 0.176396 0.157 Uiso 1 1 calc R U . . .
C136 C 0.4292(5) -0.0744(5) 0.1168(2) 0.159(3) Uani 1 1 d . . . . .
H13H H 0.408440 -0.055869 0.091922 0.238 Uiso 1 1 calc R U . . .
H13I H 0.396117 -0.125206 0.117327 0.238 Uiso 1 1 calc R U . . .
H13J H 0.486723 -0.078291 0.118274 0.238 Uiso 1 1 calc R U . . .
C137 C 0.3438(3) 0.3462(2) 0.04492(14) 0.0870(13) Uani 1 1 d . . . . .
H13K H 0.357929 0.305517 0.027470 0.130 Uiso 1 1 calc R U . . .
H13L H 0.295701 0.324734 0.055260 0.130 Uiso 1 1 calc R U . . .
H13M H 0.390475 0.367401 0.067344 0.130 Uiso 1 1 calc R U . . .
C138 C 0.3250(3) 0.4074(2) 0.02208(14) 0.0701(11) Uani 1 1 d . . . . .

loop_
_atom_site_aniso_label
_atom_site_aniso_U_11
_atom_site_aniso_U_22
_atom_site_aniso_U_33
_atom_site_aniso_U_23
_atom_site_aniso_U_13
_atom_site_aniso_U_12
Fe1 0.03216(18) 0.01919(14) 0.02052(14) 0.00564(11) 0.00754(13) 0.00659(12)
Fe2 0.0482(2) 0.02598(17) 0.02228(16) 0.00563(13) 0.00276(15) -0.00187(15)
Fe3 0.02130(16) 0.02114(15) 0.01961(14) 0.00370(11) 0.00342(12) 0.00336(12)
S1 0.0475(4) 0.0668(5) 0.0368(4) 0.0085(3) 0.0022(3) -0.0002(4)
S2 0.0477(4) 0.0416(4) 0.0592(5) 0.0122(3) -0.0060(4) 0.0086(3)
S3 0.0413(4) 0.0514(4) 0.0431(4) 0.0191(3) 0.0133(3) 0.0194(3)
S4 0.0557(5) 0.0657(5) 0.0420(4) 0.0131(4) -0.0009(3) 0.0163(4)
S5 0.0399(4) 0.0500(4) 0.0463(4) -0.0016(3) -0.0007(3) 0.0168(3)
F7 0.282(5) 0.0532(16) 0.213(4) -0.021(2) 0.017(4) 0.071(3)
F8 0.120(3) 0.130(3) 0.133(3) -0.028(2) 0.040(2) -0.068(2)
F9 0.144(3) 0.141(3) 0.0762(19) -0.0436(18) -0.0055(18) -0.027(2)
O18 0.0571(15) 0.112(2) 0.0488(13) 0.0123(14) 0.0143(11) 0.0146(14)
O19 0.0711(17) 0.0648(15) 0.0769(17) -0.0006(13) -0.0141(13) 0.0361(13)
O21 0.0546(14) 0.0664(15) 0.0670(15) -0.0074(12) 0.0053(12) 0.0155(12)
N38 0.0397(14) 0.0752(18) 0.0459(14) 0.0076(13) 0.0081(11) 0.0253(13)
C129 0.113(4) 0.049(2) 0.087(3) -0.008(2) 0.031(3) 0.016(2)
S6 0.0364(4) 0.0434(6) 0.0508(5) 0.0069(4) 0.0165(4) 0.0080(4)
F10 0.325(6) 0.073(2) 0.123(3) 0.003(2) 0.075(3) -0.075(3)
F11 0.294(5) 0.099(2) 0.094(2) 0.062(2) 0.038(3) 0.092(3)
F12 0.273(5) 0.137(3) 0.120(3) 0.013(3) 0.123(3) -0.044(3)
O20 0.0432(16) 0.080(2) 0.097(2) -0.0047(18) 0.0198(15) 0.0139(15)
C130 0.180(4) 0.067(3) 0.082(3) 0.022(2) 0.060(3) 0.002(3)
S6A 0.101(4) 0.046(4) 0.060(3) 0.043(3) 0.031(3) 0.026(3)
F10A 0.232(10) 0.102(10) 0.137(10) 0.006(9) 0.057(9) -0.020(9)
F11A 0.221(10) 0.093(9) 0.098(9) 0.025(8) 0.050(9) 0.028(9)
F12A 0.250(14) 0.135(12) 0.154(13) 0.006(11) 0.074(12) -0.013(12)
O20A 0.046(7) 0.049(8) 0.069(8) 0.010(7) 0.027(6) 0.021(6)
C139 0.191(6) 0.084(6) 0.093(6) 0.028(6) 0.052(6) 0.006(6)
F1 0.0498(14) 0.221(4) 0.0804(17) 0.009(2) 0.0163(13) -0.0144(18)
F2 0.088(2) 0.272(5) 0.0724(17) -0.064(2) 0.0228(15) 0.035(2)
F3 0.106(2) 0.111(2) 0.112(2) -0.0161(18) 0.0138(17) 0.0592(18)
F4 0.0869(18) 0.103(2) 0.133(2) -0.0306(17) -0.0243(16) 0.0566(16)
F5 0.0465(12) 0.1037(18) 0.0834(15) -0.0126(13) -0.0165(11) 0.0110(12)
F6 0.0757(17) 0.156(3) 0.0827(18) 0.0193(18) 0.0242(14) 0.0137(17)
F13 0.0606(13) 0.1020(17) 0.0647(13) 0.0032(12) -0.0053(10) 0.0156(12)
F14 0.0541(11) 0.0630(12) 0.0918(15) 0.0382(11) 0.0309(10) 0.0317(9)
F15 0.0537(12) 0.0789(14) 0.1033(17) 0.0545(13) 0.0326(11) 0.0166(10)
F16 0.0793(18) 0.125(2) 0.134(3) 0.016(2) 0.0371(18) 0.0392(17)
F17 0.261(4) 0.114(2) 0.154(3) 0.075(2) 0.158(3) 0.096(3)
F18 0.184(3) 0.092(2) 0.0910(19) -0.0142(16) 0.037(2) 0.050(2)
O1 0.0385(11) 0.0427(11) 0.0587(12) 0.0120(9) 0.0175(9) -0.0049(9)
O2 0.0626(13) 0.0403(10) 0.0241(8) 0.0076(7) 0.0090(8) 0.0271(9)
O3 0.0507(12) 0.0257(9) 0.0518(11) -0.0089(8) 0.0234(9) 0.0026(8)
O4 0.0392(12) 0.0467(12) 0.0772(15) 0.0055(11) 0.0173(11) -0.0056(9)
O5 0.0801(15) 0.0455(11) 0.0259(9) 0.0104(8) 0.0134(9) 0.0386(11)
O6 0.0536(12) 0.0255(9) 0.0542(12) -0.0084(8) 0.0227(10) 0.0016(8)
O7 0.0316(10) 0.0398(10) 0.0492(11) 0.0175(8) 0.0100(8) 0.0001(8)
O8 0.0425(10) 0.0299(8) 0.0226(8) 0.0055(6) 0.0019(7) 0.0182(7)
O9 0.0390(10) 0.0226(8) 0.0407(9) -0.0042(7) 0.0154(8) 0.0075(7)
O10 0.0697(15) 0.0552(13) 0.0647(14) 0.0197(11) 0.0170(12) 0.0306(12)
O11 0.0472(12) 0.0645(13) 0.0502(12) 0.0257(10) 0.0206(10) 0.0202(10)
O12 0.098(2) 0.125(3) 0.0560(16) -0.0002(16) -0.0256(15) 0.049(2)
O13 0.0820(18) 0.0620(15) 0.0609(15) 0.0148(12) 0.0065(13) 0.0021(13)
O14 0.0545(14) 0.0619(14) 0.0649(15) -0.0075(12) -0.0136(11) 0.0168(11)
O15 0.094(2) 0.0573(15) 0.101(2) 0.0412(15) 0.0031(17) 0.0033(14)
O16 0.086(2) 0.114(2) 0.0497(14) 0.0395(15) -0.0180(13) -0.0087(17)
O17 0.0620(16) 0.0699(16) 0.0674(16) -0.0066(13) 0.0168(13) -0.0109(12)
O22 0.161(4) 0.081(2) 0.112(3) 0.030(2) -0.010(3) 0.005(3)
N1 0.0385(11) 0.0236(9) 0.0228(9) 0.0081(7) 0.0133(8) 0.0088(8)
N2 0.0297(10) 0.0187(8) 0.0255(9) 0.0053(7) 0.0095(8) 0.0053(7)
N3 0.0375(11) 0.0271(9) 0.0221(9) 0.0070(7) 0.0057(8) 0.0106(8)
N4 0.0256(10) 0.0209(8) 0.0198(8) 0.0034(7) 0.0064(7) 0.0064(7)
N5 0.0438(12) 0.0258(10) 0.0260(10) 0.0081(8) 0.0074(9) 0.0047(9)
N6 0.0334(11) 0.0230(9) 0.0236(9) 0.0055(7) 0.0023(8) 0.0088(8)
N7 0.0401(12) 0.0204(9) 0.0308(10) -0.0021(8) 0.0107(9) 0.0029(8)
N8 0.0409(12) 0.0197(9) 0.0343(11) -0.0089(8) 0.0129(9) -0.0047(8)
N9 0.0395(11) 0.0267(9) 0.0221(9) 0.0102(7) 0.0100(8) 0.0147(8)
N10 0.0494(13) 0.0287(10) 0.0222(9) 0.0101(8) 0.0102(9) 0.0220(9)
N11 0.0290(11) 0.0373(11) 0.0326(10) 0.0022(9) 0.0071(9) 0.0084(9)
N12 0.0235(11) 0.0465(13) 0.0433(12) 0.0069(10) 0.0085(9) 0.0090(9)
N13 0.0583(15) 0.0352(11) 0.0273(10) 0.0036(9) 0.0169(10) -0.0032(10)
N14 0.0394(12) 0.0254(9) 0.0266(10) 0.0034(8) 0.0082(9) 0.0001(8)
N15 0.0788(19) 0.0354(12) 0.0285(11) 0.0104(9) 0.0019(12) -0.0064(12)
N16 0.0569(15) 0.0280(10) 0.0283(10) 0.0065(8) -0.0054(10) 0.0074(10)
N17 0.0621(16) 0.0301(11) 0.0258(10) 0.0079(8) -0.0020(10) 0.0025(10)
N18 0.0351(11) 0.0265(9) 0.0222(9) 0.0049(7) 0.0049(8) 0.0038(8)
N19 0.0415(12) 0.0255(10) 0.0313(10) -0.0044(8) 0.0086(9) 0.0028(9)
N20 0.0400(13) 0.0246(10) 0.0383(11) -0.0090(8) 0.0094(10) -0.0024(9)
N21 0.0431(12) 0.0284(10) 0.0250(9) 0.0092(8) 0.0081(9) 0.0134(9)
N22 0.0549(14) 0.0298(10) 0.0238(9) 0.0093(8) 0.0108(9) 0.0230(10)
N23 0.0383(13) 0.0426(13) 0.0458(13) 0.0012(10) 0.0008(10) 0.0127(10)
N24 0.0282(12) 0.0535(15) 0.0602(16) 0.0030(12) 0.0042(11) 0.0122(11)
N25 0.0294(11) 0.0273(9) 0.0257(9) 0.0075(8) 0.0068(8) 0.0021(8)
N26 0.0230(10) 0.0231(9) 0.0235(9) 0.0041(7) 0.0013(7) 0.0045(7)
N27 0.0292(10) 0.0245(9) 0.0224(9) 0.0033(7) 0.0092(8) 0.0053(8)
N28 0.0194(9) 0.0205(8) 0.0236(9) 0.0030(7) 0.0051(7) 0.0043(7)
N29 0.0283(10) 0.0285(10) 0.0232(9) 0.0067(7) 0.0041(8) 0.0052(8)
N30 0.0217(9) 0.0217(8) 0.0202(8) 0.0029(7) 0.0041(7) 0.0047(7)
N31 0.0327(11) 0.0252(9) 0.0220(9) 0.0089(7) 0.0067(8) 0.0138(8)
N32 0.0415(12) 0.0228(9) 0.0214(9) 0.0079(7) 0.0069(8) 0.0186(8)
N33 0.0304(10) 0.0191(8) 0.0251(9) -0.0022(7) 0.0044(8) 0.0063(7)
N34 0.0287(10) 0.0180(8) 0.0286(9) -0.0057(7) 0.0055(8) 0.0015(7)
N35 0.0213(10) 0.0365(11) 0.0304(10) 0.0066(8) 0.0065(8) 0.0075(8)
N36 0.0182(10) 0.0419(11) 0.0359(11) 0.0108(9) 0.0060(8) 0.0089(8)
N37 0.0703(18) 0.0459(14) 0.0381(13) 0.0100(11) 0.0003(12) 0.0173(13)
N39 0.0659(18) 0.0600(16) 0.0431(14) 0.0190(12) 0.0113(13) 0.0183(14)
N40 0.103(3) 0.078(3) 0.111(3) 0.003(2) 0.043(3) 0.023(2)
C1 0.0598(18) 0.0338(13) 0.0254(12) 0.0101(10) -0.0001(11) 0.0113(12)
C2 0.068(2) 0.0469(16) 0.0294(13) 0.0124(12) -0.0070(13) 0.0122(15)
C3 0.0566(19) 0.0465(16) 0.0270(13) 0.0028(11) -0.0076(12) 0.0033(14)
C4 0.0435(15) 0.0341(13) 0.0299(12) 0.0039(10) 0.0004(11) 0.0029(11)
C5 0.0339(13) 0.0265(11) 0.0237(10) 0.0044(9) 0.0066(9) 0.0085(9)
C6 0.0285(12) 0.0260(11) 0.0217(10) 0.0043(8) 0.0062(9) 0.0070(9)
C7 0.0413(14) 0.0230(11) 0.0274(11) 0.0013(9) 0.0057(10) 0.0030(10)
C8 0.0422(14) 0.0204(10) 0.0301(12) 0.0075(9) 0.0092(10) 0.0078(10)
C9 0.0335(12) 0.0228(10) 0.0228(10) 0.0062(8) 0.0094(9) 0.0110(9)
C10 0.0290(12) 0.0222(10) 0.0195(10) 0.0028(8) 0.0061(8) 0.0084(9)
C11 0.0406(14) 0.0244(11) 0.0251(11) 0.0084(9) 0.0098(10) 0.0119(10)
C12 0.0338(14) 0.0536(16) 0.0343(13) 0.0035(12) 0.0051(11) 0.0244(12)
C13 0.0396(14) 0.0438(14) 0.0259(11) 0.0045(10) 0.0024(10) 0.0217(12)
C14 0.065(2) 0.0535(17) 0.0362(14) 0.0108(12) 0.0090(13) 0.0406(16)
C15 0.072(2) 0.0383(14) 0.0380(14) 0.0145(11) 0.0140(14) 0.0327(14)
C16 0.0466(15) 0.0262(11) 0.0266(11) 0.0059(9) 0.0033(10) 0.0128(11)
C17 0.0538(17) 0.0226(11) 0.0309(12) 0.0081(9) 0.0058(11) 0.0072(11)
C18 0.082(2) 0.0303(14) 0.0621(19) 0.0224(14) 0.0204(18) 0.0184(15)
C19 0.098(3) 0.0387(16) 0.070(2) 0.0351(16) 0.031(2) 0.0120(17)
C20 0.079(2) 0.0439(16) 0.0497(17) 0.0231(14) 0.0269(17) 0.0031(16)
C21 0.0573(18) 0.0382(14) 0.0400(14) 0.0172(12) 0.0191(13) 0.0079(13)
C22 0.0336(13) 0.0290(11) 0.0279(11) 0.0065(9) 0.0040(10) 0.0123(10)
C23 0.0381(14) 0.0265(11) 0.0307(12) -0.0037(9) 0.0069(10) 0.0004(10)
C24 0.0387(14) 0.0210(10) 0.0301(12) 0.0026(9) 0.0113(10) 0.0024(9)
C25 0.0351(14) 0.0388(14) 0.0347(13) 0.0014(11) 0.0058(11) 0.0015(11)
C26 0.0295(13) 0.0416(14) 0.0361(13) 0.0026(11) 0.0093(10) 0.0082(11)
C27 0.0334(13) 0.0253(11) 0.0280(11) 0.0077(9) 0.0125(10) 0.0079(9)
C28 0.0392(14) 0.0287(11) 0.0269(11) 0.0093(9) 0.0141(10) 0.0115(10)
C29 0.0410(15) 0.0469(15) 0.0345(13) 0.0112(11) 0.0173(11) 0.0187(12)
C30 0.0573(19) 0.0496(16) 0.0368(14) 0.0142(12) 0.0272(13) 0.0263(14)
C31 0.0631(19) 0.0353(13) 0.0304(13) 0.0055(10) 0.0248(13) 0.0151(13)
C32 0.0473(15) 0.0305(12) 0.0256(11) 0.0040(9) 0.0153(11) 0.0075(11)
C33 0.0327(13) 0.0209(10) 0.0286(11) 0.0027(8) 0.0109(9) 0.0057(9)
C34 0.0318(13) 0.0250(11) 0.0412(13) 0.0008(10) 0.0122(11) 0.0043(10)
C35 0.0292(12) 0.0231(10) 0.0287(11) 0.0032(9) 0.0094(9) 0.0031(9)
C36 0.0375(13) 0.0186(10) 0.0290(11) 0.0041(8) 0.0122(10) 0.0048(9)
C37 0.0392(13) 0.0221(10) 0.0213(10) 0.0051(8) 0.0100(9) 0.0119(9)
C38 0.0282(12) 0.0275(11) 0.0277(11) 0.0029(9) 0.0070(9) 0.0074(9)
C39 0.0353(13) 0.0196(10) 0.0275(11) 0.0011(8) 0.0105(10) 0.0046(9)
C40 0.0320(13) 0.0218(10) 0.0330(12) 0.0046(9) 0.0094(10) 0.0086(9)
C41 0.0348(13) 0.0228(11) 0.0326(12) -0.0020(9) 0.0067(10) 0.0030(9)
C42 0.0391(14) 0.0255(11) 0.0270(11) 0.0083(9) 0.0114(10) 0.0123(10)
C43 0.073(2) 0.0449(16) 0.0341(14) -0.0015(12) 0.0243(15) -0.0072(15)
C44 0.091(3) 0.0551(19) 0.0442(17) -0.0014(14) 0.0404(19) -0.0032(18)
C45 0.089(3) 0.070(2) 0.058(2) 0.0081(18) 0.048(2) 0.020(2)
C46 0.061(2) 0.074(2) 0.0461(17) 0.0094(16) 0.0259(16) 0.0167(17)
C47 0.0572(19) 0.0436(15) 0.0315(13) 0.0075(11) 0.0201(13) 0.0057(13)
C48 0.0440(16) 0.0419(14) 0.0295(12) 0.0046(11) 0.0116(11) 0.0019(12)
C49 0.0412(17) 0.072(2) 0.0412(16) 0.0017(14) 0.0134(13) 0.0058(15)
C50 0.0377(16) 0.0620(19) 0.0395(15) -0.0041(13) 0.0060(12) -0.0037(14)
C51 0.0396(15) 0.0331(13) 0.0303(12) 0.0007(10) 0.0072(11) -0.0011(11)
C52 0.0365(14) 0.0296(12) 0.0313(12) 0.0024(10) 0.0079(10) 0.0011(10)
C53 0.0386(15) 0.0337(13) 0.0332(13) -0.0050(10) 0.0041(11) -0.0046(11)
C54 0.093(3) 0.0532(19) 0.0420(17) 0.0183(15) 0.0101(17) -0.0138(18)
C55 0.145(4) 0.056(2) 0.059(2) 0.0268(19) 0.027(3) -0.020(3)
C56 0.200(6) 0.053(2) 0.085(3) 0.040(2) 0.044(4) 0.000(3)
C57 0.180(5) 0.047(2) 0.086(3) 0.038(2) 0.035(3) 0.026(3)
C58 0.110(3) 0.0339(15) 0.0405(16) 0.0158(13) 0.0072(18) 0.0054(17)
C59 0.096(3) 0.0375(15) 0.0412(16) 0.0145(13) 0.0003(17) 0.0191(17)
C60 0.149(4) 0.060(2) 0.067(2) 0.0342(19) 0.028(3) 0.062(3)
C61 0.122(4) 0.078(3) 0.065(2) 0.028(2) 0.020(2) 0.068(3)
C62 0.062(2) 0.0561(18) 0.0383(15) 0.0068(13) -0.0044(14) 0.0277(16)
C63 0.0493(17) 0.0358(14) 0.0351(13) 0.0059(11) -0.0052(12) 0.0123(12)
C64 0.0496(18) 0.068(2) 0.0473(17) 0.0047(15) -0.0018(14) 0.0316(16)
C65 0.096(3) 0.0361(15) 0.0343(15) 0.0121(12) -0.0126(16) 0.0018(16)
C66 0.097(3) 0.0456(17) 0.0328(15) 0.0135(13) -0.0137(16) 0.0089(17)
C67 0.062(2) 0.0474(17) 0.0318(14) 0.0026(12) -0.0137(13) 0.0023(14)
C68 0.0475(16) 0.0363(14) 0.0310(13) 0.0039(11) -0.0027(11) 0.0010(12)
C69 0.0399(14) 0.0306(12) 0.0256(11) 0.0051(9) 0.0032(10) 0.0057(10)
C70 0.0337(13) 0.0289(11) 0.0250(11) 0.0042(9) 0.0046(10) 0.0039(10)
C71 0.0480(16) 0.0278(12) 0.0280(12) 0.0016(9) 0.0024(11) -0.0006(11)
C72 0.0518(17) 0.0259(12) 0.0346(13) 0.0068(10) 0.0073(12) 0.0047(11)
C73 0.0386(14) 0.0297(12) 0.0243(11) 0.0054(9) 0.0072(10) 0.0088(10)
C74 0.0425(15) 0.0271(11) 0.0280(11) 0.0090(9) 0.0078(10) 0.0104(10)
C75 0.0379(14) 0.0276(11) 0.0229(11) 0.0034(9) 0.0047(10) 0.0060(10)
C76 0.0335(14) 0.0289(12) 0.0557(17) -0.0025(12) 0.0098(12) 0.0058(11)
C77 0.0329(13) 0.0246(11) 0.0365(13) 0.0024(9) 0.0095(10) 0.0054(10)
C78 0.0362(14) 0.0221(11) 0.0386(13) 0.0026(9) 0.0086(11) 0.0102(10)
C79 0.0374(14) 0.0213(10) 0.0312(12) 0.0010(9) 0.0096(10) 0.0060(9)
C80 0.0323(13) 0.0276(11) 0.0301(12) 0.0024(9) 0.0044(10) 0.0075(10)
C81 0.0404(14) 0.0247(11) 0.0259(11) 0.0065(9) 0.0104(10) 0.0131(10)
C82 0.0420(15) 0.0207(11) 0.0355(12) 0.0040(9) 0.0121(11) 0.0044(10)
C83 0.0461(15) 0.0262(11) 0.0272(11) 0.0072(9) 0.0130(10) 0.0145(10)
C84 0.0354(14) 0.0234(11) 0.0359(13) -0.0013(9) 0.0034(10) 0.0049(10)
C85 0.0427(15) 0.0374(13) 0.0282(12) 0.0088(10) -0.0032(11) 0.0013(11)
C86 0.0551(18) 0.0486(16) 0.0288(13) 0.0117(12) -0.0062(12) 0.0054(14)
C87 0.0468(17) 0.0460(16) 0.0286(13) 0.0008(11) -0.0097(12) -0.0026(13)
C88 0.0380(15) 0.0353(13) 0.0300(12) 0.0033(10) -0.0004(11) -0.0013(11)
C89 0.0255(12) 0.0285(11) 0.0227(10) 0.0018(8) 0.0045(9) 0.0047(9)
C90 0.0229(11) 0.0259(10) 0.0222(10) 0.0028(8) 0.0045(8) 0.0040(9)
C91 0.0372(14) 0.0256(11) 0.0258(11) 0.0005(9) 0.0021(10) 0.0002(10)
C92 0.0442(15) 0.0233(11) 0.0317(12) 0.0067(9) 0.0099(11) 0.0055(10)
C93 0.0272(12) 0.0255(11) 0.0248(10) 0.0060(8) 0.0086(9) 0.0091(9)
C94 0.0275(12) 0.0226(10) 0.0212(10) 0.0037(8) 0.0048(8) 0.0073(9)
C95 0.0328(13) 0.0239(10) 0.0266(11) 0.0089(9) 0.0083(9) 0.0110(9)
C96 0.0364(14) 0.0337(12) 0.0264(11) -0.0004(9) 0.0107(10) 0.0036(10)
C97 0.0472(16) 0.0403(14) 0.0313(13) -0.0027(11) 0.0177(12) 0.0106(12)
C98 0.0390(15) 0.0512(16) 0.0412(14) 0.0019(12) 0.0196(12) 0.0185(13)
C99 0.0308(13) 0.0470(15) 0.0332(13) 0.0027(11) 0.0105(10) 0.0142(11)
C100 0.0263(12) 0.0286(11) 0.0252(10) 0.0060(9) 0.0093(9) 0.0085(9)
C101 0.0244(11) 0.0250(10) 0.0252(10) 0.0056(8) 0.0076(9) 0.0075(9)
C102 0.0200(12) 0.0426(14) 0.0324(12) -0.0003(10) 0.0041(9) 0.0083(10)
C103 0.0245(12) 0.0416(14) 0.0285(12) -0.0036(10) -0.0006(9) 0.0030(10)
C104 0.0260(12) 0.0221(10) 0.0259(11) 0.0014(8) 0.0045(9) 0.0033(9)
C105 0.0235(11) 0.0231(10) 0.0257(10) 0.0021(8) 0.0067(9) 0.0051(8)
C106 0.0283(12) 0.0253(11) 0.0262(11) -0.0033(9) 0.0014(9) 0.0034(9)
C107 0.0395(15) 0.0357(13) 0.0387(13) 0.0095(11) 0.0142(11) 0.0028(11)
C108 0.059(2) 0.0419(15) 0.0534(17) 0.0161(13) 0.0306(15) -0.0002(14)
C109 0.095(3) 0.0382(16) 0.083(3) 0.0309(17) 0.050(2) 0.0114(17)
C110 0.087(3) 0.0380(16) 0.074(2) 0.0290(15) 0.043(2) 0.0240(16)
C111 0.0442(15) 0.0291(12) 0.0376(13) 0.0128(10) 0.0134(11) 0.0090(11)
C112 0.0392(14) 0.0304(12) 0.0320(12) 0.0122(10) 0.0089(10) 0.0118(10)
C113 0.066(2) 0.0443(16) 0.0558(17) 0.0276(14) 0.0277(15) 0.0332(15)
C114 0.0523(18) 0.0538(17) 0.0464(16) 0.0213(13) 0.0178(13) 0.0353(14)
C115 0.0246(12) 0.0420(13) 0.0267(11) 0.0076(10) 0.0011(9) 0.0126(10)
C116 0.0230(12) 0.0444(14) 0.0314(12) 0.0064(10) 0.0036(10) 0.0133(10)
C117 0.0206(11) 0.0291(11) 0.0248(10) 0.0070(9) 0.0014(8) 0.0051(9)
C118 0.0268(12) 0.0206(10) 0.0259(10) 0.0022(8) 0.0011(9) 0.0079(9)
C119 0.0270(12) 0.0186(10) 0.0243(10) 0.0015(8) 0.0045(9) 0.0075(8)
C120 0.0281(12) 0.0200(10) 0.0292(11) 0.0048(8) 0.0055(9) 0.0100(9)
C121 0.0248(11) 0.0237(10) 0.0254(10) 0.0056(8) 0.0066(9) 0.0082(9)
C122 0.0293(12) 0.0176(9) 0.0257(10) 0.0054(8) 0.0087(9) 0.0068(8)
C123 0.0290(12) 0.0211(10) 0.0203(10) 0.0060(8) 0.0067(8) 0.0121(9)
C124 0.0275(12) 0.0215(10) 0.0245(10) 0.0069(8) 0.0070(9) 0.0100(9)
C125 0.0249(11) 0.0221(10) 0.0227(10) 0.0029(8) 0.0026(8) 0.0071(9)
C126 0.0264(12) 0.0213(10) 0.0338(12) 0.0033(9) 0.0081(9) 0.0067(9)
C127 0.114(4) 0.070(3) 0.065(2) 0.009(2) 0.032(3) 0.032(3)
C128 0.0427(16) 0.0501(17) 0.0564(18) 0.0235(14) 0.0160(14) 0.0157(13)
C131 0.059(3) 0.141(4) 0.049(2) -0.016(2) 0.0096(18) 0.014(3)
C132 0.056(2) 0.075(3) 0.069(2) -0.002(2) -0.0041(19) 0.0224(19)
C133 0.153(7) 0.107(5) 0.208(8) 0.088(5) -0.012(6) 0.000(5)
C134 0.216(8) 0.055(3) 0.094(4) 0.024(3) -0.021(5) -0.009(4)
C135 0.162(7) 0.080(4) 0.142(6) 0.051(4) 0.012(5) 0.000(4)
C136 0.209(9) 0.144(6) 0.142(6) 0.060(5) 0.076(6) 0.022(6)
C137 0.098(3) 0.067(3) 0.088(3) -0.011(2) 0.029(3) 0.000(2)
C138 0.067(2) 0.054(2) 0.084(3) -0.017(2) 0.031(2) 0.0000(19)

loop_
_atom_type_symbol
_atom_type_description
_atom_type_scat_dispersion_real
_atom_type_scat_dispersion_imag
_atom_type_scat_source
C C 0.0033 0.0016 'International Tables Vol C Tables 4.2.6.8 and 6.1.1.4'
F F 0.0171 0.0103 'International Tables Vol C Tables 4.2.6.8 and 6.1.1.4'
Fe Fe 0.3463 0.8444 'International Tables Vol C Tables 4.2.6.8 and 6.1.1.4'
H H 0.0000 0.0000 'International Tables Vol C Tables 4.2.6.8 and 6.1.1.4'
N N 0.0061 0.0033 'International Tables Vol C Tables 4.2.6.8 and 6.1.1.4'
O O 0.0106 0.0060 'International Tables Vol C Tables 4.2.6.8 and 6.1.1.4'
S S 0.1246 0.1234 'International Tables Vol C Tables 4.2.6.8 and 6.1.1.4'

loop_
_geom_angle_atom_site_label_1
_geom_angle_atom_site_label_2
_geom_angle_atom_site_label_3
_geom_angle
_geom_angle_site_symmetry_1
_geom_angle_site_symmetry_3
_geom_angle_publ_flag
N1 Fe1 N3 93.00(8) . . ?
N1 Fe1 N4 89.61(7) . . ?
N1 Fe1 N5 91.78(8) . . ?
N1 Fe1 N6 172.53(8) . . ?
N2 Fe1 N1 81.59(8) . . ?
N2 Fe1 N3 173.17(8) . . ?
N2 Fe1 N4 94.37(7) . . ?
N2 Fe1 N5 90.57(8) . . ?
N2 Fe1 N6 94.67(8) . . ?
N3 Fe1 N4 81.37(8) . . ?
N3 Fe1 N5 93.78(8) . . ?
N5 Fe1 N4 175.02(8) . . ?
N6 Fe1 N3 91.17(8) . . ?
N6 Fe1 N4 97.15(8) . . ?
N6 Fe1 N5 81.75(8) . . ?
N13 Fe2 N14 81.63(9) . . ?
N13 Fe2 N15 91.24(11) . . ?
N13 Fe2 N16 172.40(9) . . ?
N13 Fe2 N17 92.62(10) . . ?
N13 Fe2 N18 90.32(9) . . ?
N14 Fe2 N15 90.29(9) . . ?
N14 Fe2 N16 95.61(9) . . ?
N14 Fe2 N18 94.86(8) . . ?
N15 Fe2 N18 174.79(9) . . ?
N16 Fe2 N15 81.66(11) . . ?
N16 Fe2 N18 96.99(9) . . ?
N17 Fe2 N14 173.17(9) . . ?
N17 Fe2 N15 93.52(9) . . ?
N17 Fe2 N16 90.55(10) . . ?
N17 Fe2 N18 81.44(8) . . ?
N25 Fe3 N30 175.20(8) . . ?
N26 Fe3 N25 81.82(8) . . ?
N26 Fe3 N28 94.35(7) . . ?
N26 Fe3 N29 90.77(8) . . ?
N26 Fe3 N30 96.92(7) . . ?
N27 Fe3 N25 91.94(8) . . ?
N27 Fe3 N26 172.68(8) . . ?
N27 Fe3 N28 81.70(7) . . ?
N27 Fe3 N29 93.48(8) . . ?
N27 Fe3 N30 89.61(7) . . ?
N28 Fe3 N25 89.38(8) . . ?
N28 Fe3 N30 95.34(7) . . ?
N29 Fe3 N25 93.91(8) . . ?
N29 Fe3 N28 174.26(8) . . ?
N29 Fe3 N30 81.46(7) . . ?
O16 S1 N37 116.94(17) . . ?
O16 S1 C131 104.2(2) . . ?
O17 S1 O16 117.64(17) . . ?
O17 S1 N37 111.04(15) . . ?
O17 S1 C131 104.1(2) . . ?
N37 S1 C131 100.05(17) . . ?
O14 S2 O15 118.70(17) . . ?
O14 S2 N37 108.23(14) . . ?
O14 S2 C132 105.26(17) . . ?
O15 S2 N37 117.21(17) . . ?
O15 S2 C132 103.16(19) . . ?
N37 S2 C132 101.99(17) . . ?
O10 S3 N39 108.12(14) . . ?
O10 S3 C128 102.35(15) . . ?
O11 S3 O10 117.22(14) . . ?
O11 S3 N39 117.62(15) . . ?
O11 S3 C128 104.99(13) . . ?
N39 S3 C128 104.51(15) . . ?
O12 S4 O13 119.0(2) . . ?
O12 S4 N39 108.83(18) . . ?
O12 S4 C127 103.7(2) . . ?
O13 S4 N39 116.24(15) . . ?
O13 S4 C127 104.80(19) . . ?
N39 S4 C127 101.79(19) . . ?
O18 S5 O19 116.90(18) . . ?
O18 S5 N38 109.02(14) . . ?
O18 S5 C129 104.0(2) . . ?
O19 S5 N38 116.03(15) . . ?
O19 S5 C129 103.2(2) . . ?
N38 S5 C129 106.2(2) . . ?
S5 N38 S6 122.56(16) . . ?
S5 N38 S6A 136.6(3) . . ?
F7 C129 S5 109.6(4) . . ?
F7 C129 F8 109.3(5) . . ?
F7 C129 F9 108.4(4) . . ?
F8 C129 S5 111.1(3) . . ?
F9 C129 S5 110.7(3) . . ?
F9 C129 F8 107.7(5) . . ?
O21 S6 N38 111.62(15) . . ?
O21 S6 O20 115.44(17) . . ?
O21 S6 C130 102.4(3) . . ?
N38 S6 C130 99.2(2) . . ?
O20 S6 N38 115.98(17) . . ?
O20 S6 C130 110.0(3) . . ?
F10 C130 S6 110.3(5) . . ?
F10 C130 F12 109.2(5) . . ?
F11 C130 S6 112.8(4) . . ?
F11 C130 F10 108.3(6) . . ?
F11 C130 F12 106.5(6) . . ?
F12 C130 S6 109.6(5) . . ?
O21 S6A C139 94.9(7) . . ?
N38 S6A O21 89.4(4) . . ?
N38 S6A C139 160.5(9) . . ?
O20A S6A O21 109.3(10) . . ?
O20A S6A N38 103.1(8) . . ?
O20A S6A C139 93.4(8) . . ?
F10A C139 S6A 96.7(10) . . ?
F11A C139 S6A 112.4(13) . . ?
F11A C139 F10A 111.7(16) . . ?
F11A C139 F12A 115.8(15) . . ?
F12A C139 S6A 107.5(13) . . ?
F12A C139 F10A 111.1(15) . . ?
C134 O22 C135 114.6(6) . . ?
C28 N1 Fe1 115.05(15) . . ?
C32 N1 Fe1 127.09(18) . . ?
C32 N1 C28 117.7(2) . . ?
C27 N2 Fe1 115.04(15) . . ?
C33 N2 Fe1 127.43(16) . . ?
C33 N2 C27 117.5(2) . . ?
C1 N3 Fe1 127.84(17) . . ?
C1 N3 C5 117.2(2) . . ?
C5 N3 Fe1 114.87(15) . . ?
C6 N4 Fe1 113.77(14) . . ?
C10 N4 Fe1 127.53(15) . . ?
C10 N4 C6 118.13(18) . . ?
C17 N5 Fe1 114.51(16) . . ?
C21 N5 Fe1 127.47(18) . . ?
C21 N5 C17 117.9(2) . . ?
C16 N6 Fe1 114.71(16) . . ?
C22 N6 Fe1 127.32(15) . . ?
C22 N6 C16 118.0(2) . . ?
C23 N7 N8 115.2(2) . . ?
N7 N8 H8 120.1 . . ?
C41 N8 N7 119.80(19) . . ?
C41 N8 H8 120.1 . . ?
C11 N9 N10 116.11(18) . . ?
N9 N10 H10 119.8 . . ?
C42 N10 N9 120.31(18) . . ?
C42 N10 H10 119.8 . . ?
C12 N11 N12 116.6(2) . . ?
N11 N12 H12 120.2 . . ?
C34 N12 N11 119.6(2) . . ?
C34 N12 H12 120.2 . . ?
C43 N13 Fe2 127.4(2) . . ?
C47 N13 Fe2 114.84(18) . . ?
C47 N13 C43 117.4(3) . . ?
C48 N14 Fe2 114.66(16) . . ?
C52 N14 Fe2 127.72(18) . . ?
C52 N14 C48 117.5(2) . . ?
C54 N15 Fe2 126.8(3) . . ?
C58 N15 Fe2 114.5(2) . . ?
C58 N15 C54 118.6(3) . . ?
C59 N16 Fe2 114.2(2) . . ?
C63 N16 Fe2 127.72(18) . . ?
C63 N16 C59 118.0(3) . . ?
C65 N17 Fe2 127.5(2) . . ?
C65 N17 C69 117.1(2) . . ?
C69 N17 Fe2 115.26(16) . . ?
C70 N18 Fe2 113.83(15) . . ?
C75 N18 Fe2 127.95(16) . . ?
C75 N18 C70 117.8(2) . . ?
C53 N19 N20 115.7(2) . . ?
N19 N20 H20A 120.0 . . ?
C84 N20 N19 120.0(2) . . ?
C84 N20 H20A 120.0 . . ?
C74 N21 N22 116.58(19) . . ?
N21 N22 H22A 120.1 . . ?
C83 N22 N21 119.77(19) . . ?
C83 N22 H22A 120.1 . . ?
C64 N23 N24 116.3(3) . . ?
N23 N24 H24 120.1 . . ?
C76 N24 N23 119.8(2) . . ?
C76 N24 H24 120.1 . . ?
C107 N25 Fe3 127.52(17) . . ?
C107 N25 C111 117.6(2) . . ?
C111 N25 Fe3 114.89(16) . . ?
C112 N26 Fe3 114.71(15) . . ?
C117 N26 Fe3 127.34(15) . . ?
C117 N26 C112 117.92(19) . . ?
C96 N27 Fe3 127.46(17) . . ?
C96 N27 C100 117.6(2) . . ?
C100 N27 Fe3 114.77(14) . . ?
C101 N28 Fe3 114.49(14) . . ?
C105 N28 Fe3 127.36(15) . . ?
C105 N28 C101 118.00(19) . . ?
C85 N29 Fe3 127.59(17) . . ?
C85 N29 C89 117.3(2) . . ?
C89 N29 Fe3 115.08(14) . . ?
C90 N30 Fe3 113.94(14) . . ?
C94 N30 Fe3 127.53(15) . . ?
C94 N30 C90 118.03(18) . . ?
C95 N31 N32 116.04(17) . . ?
N31 N32 H32A 120.2 . . ?
C124 N32 N31 119.61(17) . . ?
C124 N32 H32A 120.2 . . ?
C106 N33 N34 116.02(18) . . ?
N33 N34 H34 120.2 . . ?
C118 N34 N33 119.68(18) . . ?
C118 N34 H34 120.2 . . ?
C116 N35 N36 116.6(2) . . ?
N35 N36 H36A 120.6 . . ?
C126 N36 N35 118.80(19) . . ?
C126 N36 H36A 120.6 . . ?
S2 N37 S1 125.25(16) . . ?
S3 N39 S4 126.94(17) . . ?
N3 C1 H1 118.3 . . ?
N3 C1 C2 123.3(2) . . ?
C2 C1 H1 118.3 . . ?
C1 C2 H2 120.4 . . ?
C1 C2 C3 119.1(2) . . ?
C3 C2 H2 120.4 . . ?
C2 C3 H3 120.7 . . ?
C4 C3 C2 118.6(3) . . ?
C4 C3 H3 120.7 . . ?
C3 C4 H4 120.3 . . ?
C3 C4 C5 119.5(2) . . ?
C5 C4 H4 120.3 . . ?
N3 C5 C4 122.3(2) . . ?
N3 C5 C6 113.9(2) . . ?
C4 C5 C6 123.8(2) . . ?
N4 C6 C5 114.17(19) . . ?
N4 C6 C7 121.9(2) . . ?
C7 C6 C5 124.0(2) . . ?
C6 C7 H7 120.4 . . ?
C8 C7 C6 119.2(2) . . ?
C8 C7 H7 120.4 . . ?
C7 C8 H8A 120.3 . . ?
C7 C8 C9 119.4(2) . . ?
C9 C8 H8A 120.3 . . ?
C8 C9 C10 118.3(2) . . ?
C8 C9 C11 120.6(2) . . ?
C10 C9 C11 121.1(2) . . ?
N4 C10 C9 122.7(2) . . ?
N4 C10 H10A 118.6 . . ?
C9 C10 H10A 118.6 . . ?
N9 C11 C9 118.7(2) . . ?
N9 C11 H11 120.7 . . ?
C9 C11 H11 120.7 . . ?
N11 C12 H12A 120.7 . . ?
N11 C12 C13 118.7(2) . . ?
C13 C12 H12A 120.7 . . ?
C14 C13 C12 120.9(2) . . ?
C22 C13 C12 121.3(2) . . ?
C22 C13 C14 117.8(2) . . ?
C13 C14 H14 120.4 . . ?
C15 C14 C13 119.2(2) . . ?
C15 C14 H14 120.4 . . ?
C14 C15 H15 119.9 . . ?
C14 C15 C16 120.1(2) . . ?
C16 C15 H15 119.9 . . ?
N6 C16 C15 121.3(2) . . ?
N6 C16 C17 114.2(2) . . ?
C15 C16 C17 124.4(2) . . ?
N5 C17 C16 114.7(2) . . ?
N5 C17 C18 121.4(3) . . ?
C18 C17 C16 124.0(3) . . ?
C17 C18 H18 120.2 . . ?
C19 C18 C17 119.6(3) . . ?
C19 C18 H18 120.2 . . ?
C18 C19 H19 120.2 . . ?
C18 C19 C20 119.5(3) . . ?
C20 C19 H19 120.2 . . ?
C19 C20 H20 120.9 . . ?
C19 C20 C21 118.3(3) . . ?
C21 C20 H20 120.9 . . ?
N5 C21 C20 123.3(3) . . ?
N5 C21 H21 118.4 . . ?
C20 C21 H21 118.4 . . ?
N6 C22 C13 123.5(2) . . ?
N6 C22 H22 118.3 . . ?
C13 C22 H22 118.3 . . ?
N7 C23 H23 121.0 . . ?
N7 C23 C24 118.0(2) . . ?
C24 C23 H23 121.0 . . ?
C25 C24 C23 122.0(2) . . ?
C25 C24 C33 118.4(2) . . ?
C33 C24 C23 119.6(2) . . ?
C24 C25 H25 120.5 . . ?
C26 C25 C24 119.0(2) . . ?
C26 C25 H25 120.5 . . ?
C25 C26 H26 120.1 . . ?
C25 C26 C27 119.8(2) . . ?
C27 C26 H26 120.1 . . ?
N2 C27 C26 122.0(2) . . ?
N2 C27 C28 113.6(2) . . ?
C26 C27 C28 124.3(2) . . ?
N1 C28 C27 114.2(2) . . ?
N1 C28 C29 122.2(2) . . ?
C29 C28 C27 123.6(2) . . ?
C28 C29 H29 120.4 . . ?
C30 C29 C28 119.2(3) . . ?
C30 C29 H29 120.4 . . ?
C29 C30 H30 120.6 . . ?
C31 C30 C29 118.7(3) . . ?
C31 C30 H30 120.6 . . ?
C30 C31 H31 120.3 . . ?
C30 C31 C32 119.4(2) . . ?
C32 C31 H31 120.3 . . ?
N1 C32 C31 122.8(3) . . ?
N1 C32 H32 118.6 . . ?
C31 C32 H32 118.6 . . ?
N2 C33 C24 123.3(2) . . ?
N2 C33 H33 118.4 . . ?
C24 C33 H33 118.4 . . ?
O1 C34 N12 121.0(2) . . ?
O1 C34 C35 122.9(2) . . ?
N12 C34 C35 116.0(2) . . ?
C36 C35 C34 121.2(2) . . ?
C36 C35 C40 119.8(2) . . ?
C40 C35 C34 119.0(2) . . ?
C35 C36 H36 120.0 . . ?
C37 C36 C35 119.9(2) . . ?
C37 C36 H36 120.0 . . ?
C36 C37 C42 118.5(2) . . ?
C38 C37 C36 120.6(2) . . ?
C38 C37 C42 121.0(2) . . ?
C37 C38 H38 120.4 . . ?
C37 C38 C39 119.3(2) . . ?
C39 C38 H38 120.4 . . ?
C38 C39 C41 121.3(2) . . ?
C40 C39 C38 120.4(2) . . ?
C40 C39 C41 118.3(2) . . ?
C35 C40 H40 120.0 . . ?
C39 C40 C35 120.0(2) . . ?
C39 C40 H40 120.0 . . ?
O3 C41 N8 120.9(2) . . ?
O3 C41 C39 122.4(2) . . ?
N8 C41 C39 116.7(2) . . ?
O2 C42 N10 121.1(2) . . ?
O2 C42 C37 121.8(2) . . ?
N10 C42 C37 116.99(19) . . ?
N13 C43 H43 118.3 . . ?
N13 C43 C44 123.3(3) . . ?
C44 C43 H43 118.3 . . ?
C43 C44 H44 120.4 . . ?
C43 C44 C45 119.3(3) . . ?
C45 C44 H44 120.4 . . ?
C44 C45 H45 120.5 . . ?
C44 C45 C46 119.1(3) . . ?
C46 C45 H45 120.5 . . ?
C45 C46 H46 120.9 . . ?
C47 C46 C45 118.3(3) . . ?
C47 C46 H46 120.9 . . ?
N13 C47 C46 122.6(3) . . ?
N13 C47 C48 114.3(3) . . ?
C46 C47 C48 123.1(3) . . ?
N14 C48 C47 113.9(2) . . ?
N14 C48 C49 122.0(2) . . ?
C49 C48 C47 124.1(3) . . ?
C48 C49 H49 120.2 . . ?
C50 C49 C48 119.6(3) . . ?
C50 C49 H49 120.2 . . ?
C49 C50 H50 120.4 . . ?
C49 C50 C51 119.1(3) . . ?
C51 C50 H50 120.4 . . ?
C50 C51 C53 121.7(2) . . ?
C52 C51 C50 118.2(2) . . ?
C52 C51 C53 120.1(2) . . ?
N14 C52 C51 123.5(2) . . ?
N14 C52 H52 118.3 . . ?
C51 C52 H52 118.3 . . ?
N19 C53 C51 118.5(2) . . ?
N19 C53 H53 120.8 . . ?
C51 C53 H53 120.8 . . ?
N15 C54 H54 118.9 . . ?
N15 C54 C55 122.1(4) . . ?
C55 C54 H54 118.9 . . ?
C54 C55 H55 120.6 . . ?
C56 C55 C54 118.8(4) . . ?
C56 C55 H55 120.6 . . ?
C55 C56 H56 119.9 . . ?
C55 C56 C57 120.3(4) . . ?
C57 C56 H56 119.9 . . ?
C56 C57 H57 120.7 . . ?
C56 C57 C58 118.6(5) . . ?
C58 C57 H57 120.7 . . ?
N15 C58 C57 121.6(4) . . ?
N15 C58 C59 115.2(3) . . ?
C57 C58 C59 123.2(4) . . ?
N16 C59 C58 114.1(3) . . ?
N16 C59 C60 121.3(4) . . ?
C60 C59 C58 124.6(3) . . ?
C59 C60 H60 119.9 . . ?
C61 C60 C59 120.2(3) . . ?
C61 C60 H60 119.9 . . ?
C60 C61 H61 120.5 . . ?
C60 C61 C62 119.1(4) . . ?
C62 C61 H61 120.5 . . ?
C61 C62 C64 120.5(3) . . ?
C63 C62 C61 117.6(3) . . ?
C63 C62 C64 121.8(3) . . ?
N16 C63 C62 123.5(3) . . ?
N16 C63 H63 118.2 . . ?
C62 C63 H63 118.2 . . ?
N23 C64 C62 118.7(3) . . ?
N23 C64 H64 120.7 . . ?
C62 C64 H64 120.7 . . ?
N17 C65 H65 118.5 . . ?
N17 C65 C66 122.9(3) . . ?
C66 C65 H65 118.5 . . ?
C65 C66 H66 120.3 . . ?
C65 C66 C67 119.4(3) . . ?
C67 C66 H66 120.3 . . ?
C66 C67 H67 120.7 . . ?
C68 C67 C66 118.5(3) . . ?
C68 C67 H67 120.7 . . ?
C67 C68 H68 120.2 . . ?
C67 C68 C69 119.7(3) . . ?
C69 C68 H68 120.2 . . ?
N17 C69 C68 122.4(2) . . ?
N17 C69 C70 113.3(2) . . ?
C68 C69 C70 124.3(2) . . ?
N18 C70 C69 114.5(2) . . ?
N18 C70 C71 122.3(2) . . ?
C71 C70 C69 123.2(2) . . ?
C70 C71 H71 120.6 . . ?
C72 C71 C70 118.9(2) . . ?
C72 C71 H71 120.6 . . ?
C71 C72 H72 120.3 . . ?
C71 C72 C73 119.3(2) . . ?
C73 C72 H72 120.3 . . ?
C72 C73 C74 120.4(2) . . ?
C75 C73 C72 118.1(2) . . ?
C75 C73 C74 121.5(2) . . ?
N21 C74 C73 118.9(2) . . ?
N21 C74 H74 120.5 . . ?
C73 C74 H74 120.5 . . ?
N18 C75 C73 123.2(2) . . ?
N18 C75 H75 118.4 . . ?
C73 C75 H75 118.4 . . ?
O4 C76 N24 121.5(3) . . ?
O4 C76 C77 122.6(3) . . ?
N24 C76 C77 115.8(2) . . ?
C78 C77 C76 120.0(2) . . ?
C82 C77 C76 120.5(2) . . ?
C82 C77 C78 119.5(2) . . ?
C77 C78 H78 119.8 . . ?
C79 C78 C77 120.5(2) . . ?
C79 C78 H78 119.8 . . ?
C78 C79 C80 120.1(2) . . ?
C78 C79 C84 118.8(2) . . ?
C80 C79 C84 121.2(2) . . ?
C79 C80 H80 120.3 . . ?
C81 C80 C79 119.4(2) . . ?
C81 C80 H80 120.3 . . ?
C80 C81 C82 120.4(2) . . ?
C80 C81 C83 120.7(2) . . ?
C82 C81 C83 118.9(2) . . ?
C77 C82 H82 119.9 . . ?
C81 C82 C77 120.2(2) . . ?
C81 C82 H82 119.9 . . ?
O5 C83 N22 121.2(2) . . ?
O5 C83 C81 121.0(2) . . ?
N22 C83 C81 117.7(2) . . ?
O6 C84 N20 121.3(2) . . ?
O6 C84 C79 122.1(2) . . ?
N20 C84 C79 116.7(2) . . ?
N29 C85 H85 118.4 . . ?
N29 C85 C86 123.3(2) . . ?
C86 C85 H85 118.4 . . ?
C85 C86 H86 120.5 . . ?
C85 C86 C87 119.0(2) . . ?
C87 C86 H86 120.5 . . ?
C86 C87 H87 120.6 . . ?
C86 C87 C88 118.9(2) . . ?
C88 C87 H87 120.6 . . ?
C87 C88 H88 120.4 . . ?
C87 C88 C89 119.3(2) . . ?
C89 C88 H88 120.4 . . ?
N29 C89 C88 122.3(2) . . ?
N29 C89 C90 113.86(19) . . ?
C88 C89 C90 123.9(2) . . ?
N30 C90 C89 114.04(19) . . ?
N30 C90 C91 121.7(2) . . ?
C91 C90 C89 124.3(2) . . ?
C90 C91 H91 120.3 . . ?
C92 C91 C90 119.4(2) . . ?
C92 C91 H91 120.3 . . ?
C91 C92 H92 120.4 . . ?
C91 C92 C93 119.3(2) . . ?
C93 C92 H92 120.4 . . ?
C92 C93 C94 118.3(2) . . ?
C92 C93 C95 121.0(2) . . ?
C94 C93 C95 120.7(2) . . ?
N30 C94 C93 122.9(2) . . ?
N30 C94 H94 118.5 . . ?
C93 C94 H94 118.5 . . ?
N31 C95 C93 118.33(19) . . ?
N31 C95 H95 120.8 . . ?
C93 C95 H95 120.8 . . ?
N27 C96 H96 118.6 . . ?
N27 C96 C97 122.8(2) . . ?
C97 C96 H96 118.6 . . ?
C96 C97 H97 120.2 . . ?
C98 C97 C96 119.5(2) . . ?
C98 C97 H97 120.2 . . ?
C97 C98 H98 120.7 . . ?
C97 C98 C99 118.7(2) . . ?
C99 C98 H98 120.7 . . ?
C98 C99 H99 120.4 . . ?
C98 C99 C100 119.3(2) . . ?
C100 C99 H99 120.4 . . ?
N27 C100 C99 122.1(2) . . ?
N27 C100 C101 114.21(19) . . ?
C99 C100 C101 123.6(2) . . ?
N28 C101 C100 114.18(19) . . ?
N28 C101 C102 121.8(2) . . ?
C102 C101 C100 124.0(2) . . ?
C101 C102 H102 120.2 . . ?
C103 C102 C101 119.7(2) . . ?
C103 C102 H102 120.2 . . ?
C102 C103 H103 120.4 . . ?
C102 C103 C104 119.2(2) . . ?
C104 C103 H103 120.4 . . ?
C103 C104 C106 121.6(2) . . ?
C105 C104 C103 118.0(2) . . ?
C105 C104 C106 120.4(2) . . ?
N28 C105 C104 123.2(2) . . ?
N28 C105 H105 118.4 . . ?
C104 C105 H105 118.4 . . ?
N33 C106 C104 117.8(2) . . ?
N33 C106 H106 121.1 . . ?
C104 C106 H106 121.1 . . ?
N25 C107 H107 118.5 . . ?
N25 C107 C108 123.0(3) . . ?
C108 C107 H107 118.5 . . ?
C107 C108 H108 120.6 . . ?
C109 C108 C107 118.8(3) . . ?
C109 C108 H108 120.6 . . ?
C108 C109 H109 120.4 . . ?
C108 C109 C110 119.1(3) . . ?
C110 C109 H109 120.4 . . ?
C109 C110 H110 120.2 . . ?
C109 C110 C111 119.6(3) . . ?
C111 C110 H110 120.2 . . ?
N25 C111 C110 122.0(2) . . ?
N25 C111 C112 114.1(2) . . ?
C110 C111 C112 123.9(2) . . ?
N26 C112 C111 114.3(2) . . ?
N26 C112 C113 121.8(2) . . ?
C113 C112 C111 124.0(2) . . ?
C112 C113 H113 120.3 . . ?
C114 C113 C112 119.5(2) . . ?
C114 C113 H113 120.3 . . ?
C113 C114 H114 120.3 . . ?
C113 C114 C115 119.5(2) . . ?
C115 C114 H114 120.3 . . ?
C114 C115 C116 120.7(2) . . ?
C114 C115 C117 118.0(2) . . ?
C117 C115 C116 121.3(2) . . ?
N35 C116 C115 118.6(2) . . ?
N35 C116 H116 120.7 . . ?
C115 C116 H116 120.7 . . ?
N26 C117 C115 123.2(2) . . ?
N26 C117 H117 118.4 . . ?
C115 C117 H117 118.4 . . ?
O9 C118 N34 121.5(2) . . ?
O9 C118 C119 122.1(2) . . ?
N34 C118 C119 116.39(18) . . ?
C120 C119 C118 118.96(18) . . ?
C120 C119 C125 120.2(2) . . ?
C125 C119 C118 120.9(2) . . ?
C119 C120 H120 120.1 . . ?
C119 C120 C121 119.85(19) . . ?
C121 C120 H120 120.1 . . ?
C120 C121 C126 119.73(19) . . ?
C122 C121 C120 120.2(2) . . ?
C122 C121 C126 120.0(2) . . ?
C121 C122 H122 120.1 . . ?
C121 C122 C123 119.8(2) . . ?
C123 C122 H122 120.1 . . ?
C122 C123 C124 118.35(19) . . ?
C125 C123 C122 120.35(19) . . ?
C125 C123 C124 121.2(2) . . ?
O8 C124 N32 121.35(19) . . ?
O8 C124 C123 121.91(19) . . ?
N32 C124 C123 116.67(18) . . ?
C119 C125 H125 120.2 . . ?
C123 C125 C119 119.6(2) . . ?
C123 C125 H125 120.2 . . ?
O7 C126 N36 121.1(2) . . ?
O7 C126 C121 122.9(2) . . ?
N36 C126 C121 115.84(19) . . ?
F16 C127 S4 111.0(3) . . ?
F17 C127 S4 112.8(3) . . ?
F17 C127 F16 109.9(5) . . ?
F17 C127 F18 109.9(4) . . ?
F18 C127 S4 108.6(4) . . ?
F18 C127 F16 104.3(4) . . ?
F13 C128 S3 110.0(2) . . ?
F14 C128 S3 111.8(2) . . ?
F14 C128 F13 106.3(2) . . ?
F15 C128 S3 111.7(2) . . ?
F15 C128 F13 109.1(3) . . ?
F15 C128 F14 107.8(2) . . ?
F1 C131 S1 111.5(4) . . ?
F2 C131 S1 109.9(3) . . ?
F2 C131 F1 107.9(4) . . ?
F3 C131 S1 113.0(3) . . ?
F3 C131 F1 106.6(4) . . ?
F3 C131 F2 107.6(5) . . ?
F4 C132 S2 110.1(3) . . ?
F5 C132 S2 111.9(3) . . ?
F5 C132 F4 108.4(3) . . ?
F5 C132 F6 108.0(4) . . ?
F6 C132 S2 110.5(3) . . ?
F6 C132 F4 107.9(4) . . ?
H13A C133 H13B 109.5 . . ?
H13A C133 H13C 109.5 . . ?
H13B C133 H13C 109.5 . . ?
C134 C133 H13A 109.5 . . ?
C134 C133 H13B 109.5 . . ?
C134 C133 H13C 109.5 . . ?
O22 C134 C133 111.7(6) . . ?
O22 C134 H13D 109.3 . . ?
O22 C134 H13E 109.3 . . ?
C133 C134 H13D 109.3 . . ?
C133 C134 H13E 109.3 . . ?
H13D C134 H13E 107.9 . . ?
O22 C135 H13F 109.6 . . ?
O22 C135 H13G 109.6 . . ?
H13F C135 H13G 108.2 . . ?
C136 C135 O22 110.1(7) . . ?
C136 C135 H13F 109.6 . . ?
C136 C135 H13G 109.6 . . ?
C135 C136 H13H 109.5 . . ?
C135 C136 H13I 109.5 . . ?
C135 C136 H13J 109.5 . . ?
H13H C136 H13I 109.5 . . ?
H13H C136 H13J 109.5 . . ?
H13I C136 H13J 109.5 . . ?
H13K C137 H13L 109.5 . . ?
H13K C137 H13M 109.5 . . ?
H13L C137 H13M 109.5 . . ?
C138 C137 H13K 109.5 . . ?
C138 C137 H13L 109.5 . . ?
C138 C137 H13M 109.5 . . ?
N40 C138 C137 179.3(6) . . ?

loop_
_geom_bond_atom_site_label_1
_geom_bond_atom_site_label_2
_geom_bond_distance
_geom_bond_site_symmetry_2
_geom_bond_publ_flag
Fe1 N1 1.9658(19) . ?
Fe1 N2 1.9640(19) . ?
Fe1 N3 1.970(2) . ?
Fe1 N4 1.9782(17) . ?
Fe1 N5 1.9758(19) . ?
Fe1 N6 1.9670(19) . ?
Fe2 N13 1.962(2) . ?
Fe2 N14 1.967(2) . ?
Fe2 N15 1.974(2) . ?
Fe2 N16 1.973(2) . ?
Fe2 N17 1.963(2) . ?
Fe2 N18 1.9775(19) . ?
Fe3 N25 1.9693(19) . ?
Fe3 N26 1.9635(18) . ?
Fe3 N27 1.9618(19) . ?
Fe3 N28 1.9680(18) . ?
Fe3 N29 1.9667(19) . ?
Fe3 N30 1.9770(18) . ?
S1 O16 1.421(3) . ?
S1 O17 1.420(3) . ?
S1 N37 1.565(3) . ?
S1 C131 1.796(5) . ?
S2 O14 1.421(2) . ?
S2 O15 1.422(3) . ?
S2 N37 1.564(3) . ?
S2 C132 1.813(4) . ?
S3 O10 1.437(2) . ?
S3 O11 1.414(2) . ?
S3 N39 1.552(3) . ?
S3 C128 1.825(3) . ?
S4 O12 1.403(3) . ?
S4 O13 1.421(3) . ?
S4 N39 1.570(3) . ?
S4 C127 1.825(5) . ?
S5 O18 1.405(3) . ?
S5 O19 1.419(2) . ?
S5 N38 1.554(3) . ?
S5 C129 1.800(4) . ?
F7 C129 1.304(6) . ?
F8 C129 1.315(5) . ?
F9 C129 1.313(5) . ?
O21 S6 1.400(2) . ?
O21 S6A 1.767(10) . ?
N38 S6 1.566(3) . ?
N38 S6A 1.724(8) . ?
S6 O20 1.440(3) . ?
S6 C130 1.779(6) . ?
F10 C130 1.321(7) . ?
F11 C130 1.297(9) . ?
F12 C130 1.336(7) . ?
S6A O20A 1.457(9) . ?
S6A C139 1.814(11) . ?
F10A C139 1.341(12) . ?
F11A C139 1.260(12) . ?
F12A C139 1.319(12) . ?
F1 C131 1.331(6) . ?
F2 C131 1.325(4) . ?
F3 C131 1.319(6) . ?
F4 C132 1.324(4) . ?
F5 C132 1.308(4) . ?
F6 C132 1.321(5) . ?
F13 C128 1.327(4) . ?
F14 C128 1.324(3) . ?
F15 C128 1.319(3) . ?
F16 C127 1.323(5) . ?
F17 C127 1.283(5) . ?
F18 C127 1.319(5) . ?
O1 C34 1.220(3) . ?
O2 C42 1.229(3) . ?
O3 C41 1.223(3) . ?
O4 C76 1.222(3) . ?
O5 C83 1.223(3) . ?
O6 C84 1.224(3) . ?
O7 C126 1.220(3) . ?
O8 C124 1.227(3) . ?
O9 C118 1.222(3) . ?
O22 C134 1.352(8) . ?
O22 C135 1.475(8) . ?
N1 C28 1.347(3) . ?
N1 C32 1.344(3) . ?
N2 C27 1.357(3) . ?
N2 C33 1.346(3) . ?
N3 C1 1.349(3) . ?
N3 C5 1.355(3) . ?
N4 C6 1.359(3) . ?
N4 C10 1.342(3) . ?
N5 C17 1.352(3) . ?
N5 C21 1.344(3) . ?
N6 C16 1.361(3) . ?
N6 C22 1.340(3) . ?
N7 N8 1.376(3) . ?
N7 C23 1.272(3) . ?
N8 H8 0.8700 . ?
N8 C41 1.353(3) . ?
N9 N10 1.374(2) . ?
N9 C11 1.268(3) . ?
N10 H10 0.8700 . ?
N10 C42 1.343(3) . ?
N11 N12 1.373(3) . ?
N11 C12 1.272(3) . ?
N12 H12 0.8700 . ?
N12 C34 1.357(3) . ?
N13 C43 1.351(3) . ?
N13 C47 1.343(4) . ?
N14 C48 1.349(3) . ?
N14 C52 1.347(3) . ?
N15 C54 1.352(5) . ?
N15 C58 1.338(5) . ?
N16 C59 1.361(3) . ?
N16 C63 1.338(4) . ?
N17 C65 1.350(3) . ?
N17 C69 1.357(3) . ?
N18 C70 1.354(3) . ?
N18 C75 1.339(3) . ?
N19 N20 1.375(3) . ?
N19 C53 1.265(3) . ?
N20 H20A 0.8700 . ?
N20 C84 1.346(3) . ?
N21 N22 1.373(3) . ?
N21 C74 1.269(3) . ?
N22 H22A 0.8700 . ?
N22 C83 1.344(3) . ?
N23 N24 1.378(4) . ?
N23 C64 1.259(4) . ?
N24 H24 0.8700 . ?
N24 C76 1.352(4) . ?
N25 C107 1.349(3) . ?
N25 C111 1.349(3) . ?
N26 C112 1.355(3) . ?
N26 C117 1.343(3) . ?
N27 C96 1.347(3) . ?
N27 C100 1.352(3) . ?
N28 C101 1.353(3) . ?
N28 C105 1.343(3) . ?
N29 C85 1.344(3) . ?
N29 C89 1.355(3) . ?
N30 C90 1.359(3) . ?
N30 C94 1.339(3) . ?
N31 N32 1.376(2) . ?
N31 C95 1.272(3) . ?
N32 H32A 0.8700 . ?
N32 C124 1.354(3) . ?
N33 N34 1.375(2) . ?
N33 C106 1.271(3) . ?
N34 H34 0.8700 . ?
N34 C118 1.347(3) . ?
N35 N36 1.380(3) . ?
N35 C116 1.265(3) . ?
N36 H36A 0.8700 . ?
N36 C126 1.359(3) . ?
N40 C138 1.128(6) . ?
C1 H1 0.9400 . ?
C1 C2 1.372(4) . ?
C2 H2 0.9400 . ?
C2 C3 1.383(4) . ?
C3 H3 0.9400 . ?
C3 C4 1.381(4) . ?
C4 H4 0.9400 . ?
C4 C5 1.382(3) . ?
C5 C6 1.465(3) . ?
C6 C7 1.385(3) . ?
C7 H7 0.9400 . ?
C7 C8 1.380(3) . ?
C8 H8A 0.9400 . ?
C8 C9 1.385(3) . ?
C9 C10 1.393(3) . ?
C9 C11 1.467(3) . ?
C10 H10A 0.9400 . ?
C11 H11 0.9400 . ?
C12 H12A 0.9400 . ?
C12 C13 1.463(4) . ?
C13 C14 1.394(4) . ?
C13 C22 1.389(3) . ?
C14 H14 0.9400 . ?
C14 C15 1.366(4) . ?
C15 H15 0.9400 . ?
C15 C16 1.388(4) . ?
C16 C17 1.457(4) . ?
C17 C18 1.388(3) . ?
C18 H18 0.9400 . ?
C18 C19 1.373(5) . ?
C19 H19 0.9400 . ?
C19 C20 1.374(5) . ?
C20 H20 0.9400 . ?
C20 C21 1.381(4) . ?
C21 H21 0.9400 . ?
C22 H22 0.9400 . ?
C23 H23 0.9400 . ?
C23 C24 1.470(3) . ?
C24 C25 1.382(4) . ?
C24 C33 1.390(3) . ?
C25 H25 0.9400 . ?
C25 C26 1.380(4) . ?
C26 H26 0.9400 . ?
C26 C27 1.381(4) . ?
C27 C28 1.471(3) . ?
C28 C29 1.384(3) . ?
C29 H29 0.9400 . ?
C29 C30 1.384(4) . ?
C30 H30 0.9400 . ?
C30 C31 1.370(4) . ?
C31 H31 0.9400 . ?
C31 C32 1.376(4) . ?
C32 H32 0.9400 . ?
C33 H33 0.9400 . ?
C34 C35 1.492(3) . ?
C35 C36 1.387(3) . ?
C35 C40 1.392(3) . ?
C36 H36 0.9400 . ?
C36 C37 1.384(3) . ?
C37 C38 1.382(3) . ?
C37 C42 1.499(3) . ?
C38 H38 0.9400 . ?
C38 C39 1.399(3) . ?
C39 C40 1.374(3) . ?
C39 C41 1.496(3) . ?
C40 H40 0.9400 . ?
C43 H43 0.9400 . ?
C43 C44 1.363(5) . ?
C44 H44 0.9400 . ?
C44 C45 1.368(6) . ?
C45 H45 0.9400 . ?
C45 C46 1.394(5) . ?
C46 H46 0.9400 . ?
C46 C47 1.390(4) . ?
C47 C48 1.467(4) . ?
C48 C49 1.386(4) . ?
C49 H49 0.9400 . ?
C49 C50 1.374(4) . ?
C50 H50 0.9400 . ?
C50 C51 1.388(4) . ?
C51 C52 1.380(4) . ?
C51 C53 1.466(3) . ?
C52 H52 0.9400 . ?
C53 H53 0.9400 . ?
C54 H54 0.9400 . ?
C54 C55 1.381(5) . ?
C55 H55 0.9400 . ?
C55 C56 1.364(7) . ?
C56 H56 0.9400 . ?
C56 C57 1.368(8) . ?
C57 H57 0.9400 . ?
C57 C58 1.401(4) . ?
C58 C59 1.455(5) . ?
C59 C60 1.383(5) . ?
C60 H60 0.9400 . ?
C60 C61 1.370(6) . ?
C61 H61 0.9400 . ?
C61 C62 1.398(5) . ?
C62 C63 1.390(4) . ?
C62 C64 1.461(5) . ?
C63 H63 0.9400 . ?
C64 H64 0.9400 . ?
C65 H65 0.9400 . ?
C65 C66 1.366(4) . ?
C66 H66 0.9400 . ?
C66 C67 1.382(4) . ?
C67 H67 0.9400 . ?
C67 C68 1.372(4) . ?
C68 H68 0.9400 . ?
C68 C69 1.373(4) . ?
C69 C70 1.469(3) . ?
C70 C71 1.386(3) . ?
C71 H71 0.9400 . ?
C71 C72 1.381(3) . ?
C72 H72 0.9400 . ?
C72 C73 1.391(3) . ?
C73 C74 1.461(3) . ?
C73 C75 1.389(3) . ?
C74 H74 0.9400 . ?
C75 H75 0.9400 . ?
C76 C77 1.486(4) . ?
C77 C78 1.389(3) . ?
C77 C82 1.384(3) . ?
C78 H78 0.9400 . ?
C78 C79 1.374(4) . ?
C79 C80 1.396(3) . ?
C79 C84 1.499(3) . ?
C80 H80 0.9400 . ?
C80 C81 1.380(3) . ?
C81 C82 1.383(4) . ?
C81 C83 1.502(3) . ?
C82 H82 0.9400 . ?
C85 H85 0.9400 . ?
C85 C86 1.376(4) . ?
C86 H86 0.9400 . ?
C86 C87 1.377(4) . ?
C87 H87 0.9400 . ?
C87 C88 1.380(4) . ?
C88 H88 0.9400 . ?
C88 C89 1.383(3) . ?
C89 C90 1.467(3) . ?
C90 C91 1.388(3) . ?
C91 H91 0.9400 . ?
C91 C92 1.378(3) . ?
C92 H92 0.9400 . ?
C92 C93 1.383(3) . ?
C93 C94 1.394(3) . ?
C93 C95 1.465(3) . ?
C94 H94 0.9400 . ?
C95 H95 0.9400 . ?
C96 H96 0.9400 . ?
C96 C97 1.375(4) . ?
C97 H97 0.9400 . ?
C97 C98 1.371(4) . ?
C98 H98 0.9400 . ?
C98 C99 1.384(4) . ?
C99 H99 0.9400 . ?
C99 C100 1.384(3) . ?
C100 C101 1.462(3) . ?
C101 C102 1.386(3) . ?
C102 H102 0.9400 . ?
C102 C103 1.373(3) . ?
C103 H103 0.9400 . ?
C103 C104 1.390(3) . ?
C104 C105 1.388(3) . ?
C104 C106 1.467(3) . ?
C105 H105 0.9400 . ?
C106 H106 0.9400 . ?
C107 H107 0.9400 . ?
C107 C108 1.379(4) . ?
C108 H108 0.9400 . ?
C108 C109 1.370(5) . ?
C109 H109 0.9400 . ?
C109 C110 1.377(5) . ?
C110 H110 0.9400 . ?
C110 C111 1.380(4) . ?
C111 C112 1.467(4) . ?
C112 C113 1.383(4) . ?
C113 H113 0.9400 . ?
C113 C114 1.374(4) . ?
C114 H114 0.9400 . ?
C114 C115 1.385(4) . ?
C115 C116 1.462(3) . ?
C115 C117 1.386(3) . ?
C116 H116 0.9400 . ?
C117 H117 0.9400 . ?
C118 C119 1.501(3) . ?
C119 C120 1.381(3) . ?
C119 C125 1.400(3) . ?
C120 H120 0.9400 . ?
C120 C121 1.393(3) . ?
C121 C122 1.380(3) . ?
C121 C126 1.495(3) . ?
C122 H122 0.9400 . ?
C122 C123 1.394(3) . ?
C123 C124 1.502(3) . ?
C123 C125 1.380(3) . ?
C125 H125 0.9400 . ?
C133 H13A 0.9700 . ?
C133 H13B 0.9700 . ?
C133 H13C 0.9700 . ?
C133 C134 1.485(10) . ?
C134 H13D 0.9800 . ?
C134 H13E 0.9800 . ?
C135 H13F 0.9800 . ?
C135 H13G 0.9800 . ?
C135 C136 1.454(9) . ?
C136 H13H 0.9700 . ?
C136 H13I 0.9700 . ?
C136 H13J 0.9700 . ?
C137 H13K 0.9700 . ?
C137 H13L 0.9700 . ?
C137 H13M 0.9700 . ?
C137 C138 1.448(7) . ?

loop_
_geom_torsion_atom_site_label_1
_geom_torsion_atom_site_label_2
_geom_torsion_atom_site_label_3
_geom_torsion_atom_site_label_4
_geom_torsion
_geom_torsion_site_symmetry_1
_geom_torsion_site_symmetry_2
_geom_torsion_site_symmetry_3
_geom_torsion_site_symmetry_4
_geom_torsion_publ_flag
Fe1 N1 C28 C27 4.8(2) . . . . ?
Fe1 N1 C28 C29 -175.48(18) . . . . ?
Fe1 N1 C32 C31 175.89(18) . . . . ?
Fe1 N2 C27 C26 175.58(18) . . . . ?
Fe1 N2 C27 C28 -5.0(2) . . . . ?
Fe1 N2 C33 C24 -176.81(16) . . . . ?
Fe1 N3 C1 C2 176.3(2) . . . . ?
Fe1 N3 C5 C4 -176.3(2) . . . . ?
Fe1 N3 C5 C6 4.6(3) . . . . ?
Fe1 N4 C6 C5 -14.0(2) . . . . ?
Fe1 N4 C6 C7 166.01(18) . . . . ?
Fe1 N4 C10 C9 -168.18(16) . . . . ?
Fe1 N5 C17 C16 3.0(3) . . . . ?
Fe1 N5 C17 C18 -176.1(2) . . . . ?
Fe1 N5 C21 C20 176.2(2) . . . . ?
Fe1 N6 C16 C15 176.0(2) . . . . ?
Fe1 N6 C16 C17 -1.9(3) . . . . ?
Fe1 N6 C22 C13 -176.40(18) . . . . ?
Fe2 N13 C43 C44 172.5(2) . . . . ?
Fe2 N13 C47 C46 -173.7(2) . . . . ?
Fe2 N13 C47 C48 5.2(3) . . . . ?
Fe2 N14 C48 C47 -6.1(3) . . . . ?
Fe2 N14 C48 C49 173.7(2) . . . . ?
Fe2 N14 C52 C51 -175.09(19) . . . . ?
Fe2 N15 C54 C55 177.3(3) . . . . ?
Fe2 N15 C58 C57 -177.9(3) . . . . ?
Fe2 N15 C58 C59 0.9(4) . . . . ?
Fe2 N16 C59 C58 -6.7(3) . . . . ?
Fe2 N16 C59 C60 171.0(3) . . . . ?
Fe2 N16 C63 C62 -172.7(2) . . . . ?
Fe2 N17 C65 C66 174.1(3) . . . . ?
Fe2 N17 C69 C68 -175.6(2) . . . . ?
Fe2 N17 C69 C70 4.7(3) . . . . ?
Fe2 N18 C70 C69 -12.8(3) . . . . ?
Fe2 N18 C70 C71 166.9(2) . . . . ?
Fe2 N18 C75 C73 -169.11(19) . . . . ?
Fe3 N25 C107 C108 -179.9(2) . . . . ?
Fe3 N25 C111 C110 179.4(3) . . . . ?
Fe3 N25 C111 C112 -0.5(3) . . . . ?
Fe3 N26 C112 C111 4.8(3) . . . . ?
Fe3 N26 C112 C113 -174.9(2) . . . . ?
Fe3 N26 C117 C115 176.53(17) . . . . ?
Fe3 N27 C96 C97 -174.01(19) . . . . ?
Fe3 N27 C100 C99 174.58(19) . . . . ?
Fe3 N27 C100 C101 -4.6(2) . . . . ?
Fe3 N28 C101 C100 6.8(2) . . . . ?
Fe3 N28 C101 C102 -173.48(18) . . . . ?
Fe3 N28 C105 C104 173.49(16) . . . . ?
Fe3 N29 C85 C86 -178.3(2) . . . . ?
Fe3 N29 C89 C88 178.82(19) . . . . ?
Fe3 N29 C89 C90 -2.5(2) . . . . ?
Fe3 N30 C90 C89 13.5(2) . . . . ?
Fe3 N30 C90 C91 -166.20(18) . . . . ?
Fe3 N30 C94 C93 169.14(16) . . . . ?
S5 N38 S6 O21 -119.9(2) . . . . ?
S5 N38 S6 O20 15.1(3) . . . . ?
S5 N38 S6 C130 132.8(3) . . . . ?
S5 N38 S6A O21 -110.6(5) . . . . ?
S5 N38 S6A O20A -1.0(12) . . . . ?
S5 N38 S6A C139 146(2) . . . . ?
O18 S5 N38 S6 152.0(2) . . . . ?
O18 S5 N38 S6A 179.8(6) . . . . ?
O18 S5 C129 F7 59.0(4) . . . . ?
O18 S5 C129 F8 179.9(4) . . . . ?
O18 S5 C129 F9 -60.5(4) . . . . ?
O19 S5 N38 S6 17.5(3) . . . . ?
O19 S5 N38 S6A 45.3(6) . . . . ?
O19 S5 C129 F7 -178.5(4) . . . . ?
O19 S5 C129 F8 -57.6(4) . . . . ?
O19 S5 C129 F9 62.1(4) . . . . ?
O21 S6 C130 F10 -177.3(5) . . . . ?
O21 S6 C130 F11 -56.0(5) . . . . ?
O21 S6 C130 F12 62.5(6) . . . . ?
O21 S6A C139 F10A 133.5(14) . . . . ?
O21 S6A C139 F11A -109.7(15) . . . . ?
O21 S6A C139 F12A 18.9(17) . . . . ?
N38 S5 C129 F7 -56.0(4) . . . . ?
N38 S5 C129 F8 64.9(4) . . . . ?
N38 S5 C129 F9 -175.4(3) . . . . ?
N38 S6 C130 F10 -62.6(6) . . . . ?
N38 S6 C130 F11 58.7(5) . . . . ?
N38 S6 C130 F12 177.2(5) . . . . ?
N38 S6A C139 F10A -124(2) . . . . ?
N38 S6A C139 F11A -8(3) . . . . ?
N38 S6A C139 F12A 121(3) . . . . ?
C129 S5 N38 S6 -96.5(3) . . . . ?
C129 S5 N38 S6A -68.7(6) . . . . ?
O20 S6 C130 F10 59.5(6) . . . . ?
O20 S6 C130 F11 -179.3(4) . . . . ?
O20 S6 C130 F12 -60.8(6) . . . . ?
O20A S6A C139 F10A 23.8(16) . . . . ?
O20A S6A C139 F11A 140.6(17) . . . . ?
O20A S6A C139 F12A -90.9(19) . . . . ?
O1 C34 C35 C36 62.2(3) . . . . ?
O1 C34 C35 C40 -116.9(3) . . . . ?
O4 C76 C77 C78 -114.3(3) . . . . ?
O4 C76 C77 C82 63.6(4) . . . . ?
O9 C118 C119 C120 -60.4(3) . . . . ?
O9 C118 C119 C125 120.8(2) . . . . ?
O10 S3 N39 S4 153.1(2) . . . . ?
O10 S3 C128 F13 -60.8(2) . . . . ?
O10 S3 C128 F14 -178.7(2) . . . . ?
O10 S3 C128 F15 60.5(3) . . . . ?
O11 S3 N39 S4 17.5(3) . . . . ?
O11 S3 C128 F13 62.1(2) . . . . ?
O11 S3 C128 F14 -55.8(2) . . . . ?
O11 S3 C128 F15 -176.6(2) . . . . ?
O12 S4 N39 S3 -133.5(2) . . . . ?
O12 S4 C127 F16 177.7(3) . . . . ?
O12 S4 C127 F17 -58.5(4) . . . . ?
O12 S4 C127 F18 63.6(4) . . . . ?
O13 S4 N39 S3 4.2(3) . . . . ?
O13 S4 C127 F16 52.2(4) . . . . ?
O13 S4 C127 F17 176.0(4) . . . . ?
O13 S4 C127 F18 -61.9(3) . . . . ?
O14 S2 N37 S1 -161.9(2) . . . . ?
O14 S2 C132 F4 74.6(3) . . . . ?
O14 S2 C132 F5 -164.8(3) . . . . ?
O14 S2 C132 F6 -44.4(3) . . . . ?
O15 S2 N37 S1 -24.3(3) . . . . ?
O15 S2 C132 F4 -50.5(3) . . . . ?
O15 S2 C132 F5 70.1(3) . . . . ?
O15 S2 C132 F6 -169.5(3) . . . . ?
O16 S1 N37 S2 12.6(3) . . . . ?
O16 S1 C131 F1 61.5(3) . . . . ?
O16 S1 C131 F2 -58.2(5) . . . . ?
O16 S1 C131 F3 -178.5(3) . . . . ?
O17 S1 N37 S2 -126.2(2) . . . . ?
O17 S1 C131 F1 -174.7(3) . . . . ?
O17 S1 C131 F2 65.7(4) . . . . ?
O17 S1 C131 F3 -54.6(4) . . . . ?
N1 C28 C29 C30 -1.0(4) . . . . ?
N2 C27 C28 N1 0.1(3) . . . . ?
N2 C27 C28 C29 -179.6(2) . . . . ?
N3 C1 C2 C3 -0.1(5) . . . . ?
N3 C5 C6 N4 6.2(3) . . . . ?
N3 C5 C6 C7 -173.7(2) . . . . ?
N4 C6 C7 C8 3.8(4) . . . . ?
N5 C17 C18 C19 -0.8(5) . . . . ?
N6 C16 C17 N5 -0.8(3) . . . . ?
N6 C16 C17 C18 178.3(3) . . . . ?
N7 N8 C41 O3 -163.3(2) . . . . ?
N7 N8 C41 C39 17.0(3) . . . . ?
N7 C23 C24 C25 -144.5(3) . . . . ?
N7 C23 C24 C33 35.8(3) . . . . ?
N8 N7 C23 C24 -176.4(2) . . . . ?
N9 N10 C42 O2 -174.8(2) . . . . ?
N9 N10 C42 C37 7.9(3) . . . . ?
N10 N9 C11 C9 -179.7(2) . . . . ?
N11 N12 C34 O1 -167.1(2) . . . . ?
N11 N12 C34 C35 16.1(3) . . . . ?
N11 C12 C13 C14 -147.4(3) . . . . ?
N11 C12 C13 C22 32.5(4) . . . . ?
N12 N11 C12 C13 -177.8(2) . . . . ?
N12 C34 C35 C36 -121.1(2) . . . . ?
N12 C34 C35 C40 59.8(3) . . . . ?
N13 C43 C44 C45 0.2(5) . . . . ?
N13 C47 C48 N14 0.6(3) . . . . ?
N13 C47 C48 C49 -179.2(3) . . . . ?
N14 C48 C49 C50 2.0(5) . . . . ?
N15 C54 C55 C56 0.5(6) . . . . ?
N15 C58 C59 N16 3.8(4) . . . . ?
N15 C58 C59 C60 -173.8(4) . . . . ?
N16 C59 C60 C61 2.8(6) . . . . ?
N17 C65 C66 C67 1.6(6) . . . . ?
N17 C69 C70 N18 5.4(3) . . . . ?
N17 C69 C70 C71 -174.3(3) . . . . ?
N18 C70 C71 C72 3.9(4) . . . . ?
N19 N20 C84 O6 -162.1(2) . . . . ?
N19 N20 C84 C79 18.0(3) . . . . ?
N20 N19 C53 C51 -176.3(2) . . . . ?
N21 N22 C83 O5 -174.2(2) . . . . ?
N21 N22 C83 C81 8.6(4) . . . . ?
N22 N21 C74 C73 179.7(2) . . . . ?
N23 N24 C76 O4 -167.6(3) . . . . ?
N23 N24 C76 C77 15.3(4) . . . . ?
N24 N23 C64 C62 -179.3(3) . . . . ?
N24 C76 C77 C78 62.7(3) . . . . ?
N24 C76 C77 C82 -119.3(3) . . . . ?
N25 C107 C108 C109 1.1(5) . . . . ?
N25 C111 C112 N26 -2.9(3) . . . . ?
N25 C111 C112 C113 176.8(3) . . . . ?
N26 C112 C113 C114 -1.7(5) . . . . ?
N27 C96 C97 C98 0.2(4) . . . . ?
N27 C100 C101 N28 -1.5(3) . . . . ?
N27 C100 C101 C102 178.8(2) . . . . ?
N28 C101 C102 C103 -0.4(4) . . . . ?
N29 C85 C86 C87 -0.3(5) . . . . ?
N29 C89 C90 N30 -7.3(3) . . . . ?
N29 C89 C90 C91 172.4(2) . . . . ?
N30 C90 C91 C92 -4.5(4) . . . . ?
N31 N32 C124 O8 168.5(2) . . . . ?
N31 N32 C124 C123 -14.4(3) . . . . ?
N32 N31 C95 C93 178.4(2) . . . . ?
N33 N34 C118 O9 165.5(2) . . . . ?
N33 N34 C118 C119 -15.2(3) . . . . ?
N34 N33 C106 C104 178.21(19) . . . . ?
N34 C118 C119 C120 120.3(2) . . . . ?
N34 C118 C119 C125 -58.5(3) . . . . ?
N35 N36 C126 O7 163.4(2) . . . . ?
N35 N36 C126 C121 -19.5(3) . . . . ?
N36 N35 C116 C115 176.8(2) . . . . ?
N37 S1 C131 F1 -59.8(3) . . . . ?
N37 S1 C131 F2 -179.5(4) . . . . ?
N37 S1 C131 F3 60.2(4) . . . . ?
N37 S2 C132 F4 -172.5(3) . . . . ?
N37 S2 C132 F5 -51.9(3) . . . . ?
N37 S2 C132 F6 68.5(3) . . . . ?
N39 S3 C128 F13 -173.5(2) . . . . ?
N39 S3 C128 F14 68.6(2) . . . . ?
N39 S3 C128 F15 -52.2(3) . . . . ?
N39 S4 C127 F16 -69.3(3) . . . . ?
N39 S4 C127 F17 54.5(4) . . . . ?
N39 S4 C127 F18 176.6(3) . . . . ?
C1 N3 C5 C4 0.7(4) . . . . ?
C1 N3 C5 C6 -178.4(2) . . . . ?
C1 C2 C3 C4 0.0(5) . . . . ?
C2 C3 C4 C5 0.4(5) . . . . ?
C3 C4 C5 N3 -0.7(4) . . . . ?
C3 C4 C5 C6 178.3(3) . . . . ?
C4 C5 C6 N4 -172.9(2) . . . . ?
C4 C5 C6 C7 7.2(4) . . . . ?
C5 N3 C1 C2 -0.3(4) . . . . ?
C5 C6 C7 C8 -176.3(2) . . . . ?
C6 N4 C10 C9 2.6(3) . . . . ?
C6 C7 C8 C9 2.0(4) . . . . ?
C7 C8 C9 C10 -5.2(4) . . . . ?
C7 C8 C9 C11 175.3(2) . . . . ?
C8 C9 C10 N4 3.0(3) . . . . ?
C8 C9 C11 N9 -150.0(2) . . . . ?
C10 N4 C6 C5 174.06(19) . . . . ?
C10 N4 C6 C7 -6.0(3) . . . . ?
C10 C9 C11 N9 30.5(3) . . . . ?
C11 N9 N10 C42 -167.3(2) . . . . ?
C11 C9 C10 N4 -177.5(2) . . . . ?
C12 N11 N12 C34 -167.0(2) . . . . ?
C12 C13 C14 C15 177.5(3) . . . . ?
C12 C13 C22 N6 -179.3(2) . . . . ?
C13 C14 C15 C16 1.8(5) . . . . ?
C14 C13 C22 N6 0.5(4) . . . . ?
C14 C15 C16 N6 0.6(4) . . . . ?
C14 C15 C16 C17 178.3(3) . . . . ?
C15 C16 C17 N5 -178.6(3) . . . . ?
C15 C16 C17 C18 0.4(4) . . . . ?
C16 N6 C22 C13 1.8(3) . . . . ?
C16 C17 C18 C19 -179.8(3) . . . . ?
C17 N5 C21 C20 -0.4(4) . . . . ?
C17 C18 C19 C20 -0.1(6) . . . . ?
C18 C19 C20 C21 0.6(6) . . . . ?
C19 C20 C21 N5 -0.4(5) . . . . ?
C21 N5 C17 C16 -179.9(2) . . . . ?
C21 N5 C17 C18 1.0(4) . . . . ?
C22 N6 C16 C15 -2.4(4) . . . . ?
C22 N6 C16 C17 179.7(2) . . . . ?
C22 C13 C14 C15 -2.3(4) . . . . ?
C23 N7 N8 C41 -171.7(2) . . . . ?
C23 C24 C25 C26 177.6(2) . . . . ?
C23 C24 C33 N2 -178.7(2) . . . . ?
C24 C25 C26 C27 1.3(4) . . . . ?
C25 C24 C33 N2 1.6(3) . . . . ?
C25 C26 C27 N2 1.4(4) . . . . ?
C25 C26 C27 C28 -178.0(2) . . . . ?
C26 C27 C28 N1 179.5(2) . . . . ?
C26 C27 C28 C29 -0.2(4) . . . . ?
C27 N2 C33 C24 1.1(3) . . . . ?
C27 C28 C29 C30 178.7(2) . . . . ?
C28 N1 C32 C31 0.4(3) . . . . ?
C28 C29 C30 C31 0.5(4) . . . . ?
C29 C30 C31 C32 0.4(4) . . . . ?
C30 C31 C32 N1 -0.9(4) . . . . ?
C32 N1 C28 C27 -179.17(19) . . . . ?
C32 N1 C28 C29 0.5(3) . . . . ?
C33 N2 C27 C26 -2.6(3) . . . . ?
C33 N2 C27 C28 176.85(18) . . . . ?
C33 C24 C25 C26 -2.7(4) . . . . ?
C34 C35 C36 C37 -178.3(2) . . . . ?
C34 C35 C40 C39 179.9(2) . . . . ?
C35 C36 C37 C38 -1.5(3) . . . . ?
C35 C36 C37 C42 176.9(2) . . . . ?
C36 C35 C40 C39 0.9(3) . . . . ?
C36 C37 C38 C39 0.8(3) . . . . ?
C36 C37 C42 O2 -109.8(3) . . . . ?
C36 C37 C42 N10 67.5(3) . . . . ?
C37 C38 C39 C40 0.8(3) . . . . ?
C37 C38 C39 C41 -178.3(2) . . . . ?
C38 C37 C42 O2 68.7(3) . . . . ?
C38 C37 C42 N10 -114.1(3) . . . . ?
C38 C39 C40 C35 -1.6(3) . . . . ?
C38 C39 C41 O3 -122.8(3) . . . . ?
C38 C39 C41 N8 56.9(3) . . . . ?
C40 C35 C36 C37 0.7(3) . . . . ?
C40 C39 C41 O3 58.1(3) . . . . ?
C40 C39 C41 N8 -122.2(2) . . . . ?
C41 C39 C40 C35 177.5(2) . . . . ?
C42 C37 C38 C39 -177.6(2) . . . . ?
C43 N13 C47 C46 0.2(4) . . . . ?
C43 N13 C47 C48 179.1(2) . . . . ?
C43 C44 C45 C46 0.4(5) . . . . ?
C44 C45 C46 C47 -0.7(5) . . . . ?
C45 C46 C47 N13 0.4(5) . . . . ?
C45 C46 C47 C48 -178.4(3) . . . . ?
C46 C47 C48 N14 179.5(3) . . . . ?
C46 C47 C48 C49 -0.3(5) . . . . ?
C47 N13 C43 C44 -0.5(4) . . . . ?
C47 C48 C49 C50 -178.2(3) . . . . ?
C48 N14 C52 C51 1.7(4) . . . . ?
C48 C49 C50 C51 1.4(5) . . . . ?
C49 C50 C51 C52 -3.1(4) . . . . ?
C49 C50 C51 C53 177.5(3) . . . . ?
C50 C51 C52 N14 1.6(4) . . . . ?
C50 C51 C53 N19 -145.3(3) . . . . ?
C52 N14 C48 C47 176.7(2) . . . . ?
C52 N14 C48 C49 -3.5(4) . . . . ?
C52 C51 C53 N19 35.3(4) . . . . ?
C53 N19 N20 C84 -176.7(2) . . . . ?
C53 C51 C52 N14 -179.0(2) . . . . ?
C54 N15 C58 C57 0.0(5) . . . . ?
C54 N15 C58 C59 178.8(3) . . . . ?
C54 C55 C56 C57 -0.3(8) . . . . ?
C55 C56 C57 C58 0.0(8) . . . . ?
C56 C57 C58 N15 0.2(7) . . . . ?
C56 C57 C58 C59 -178.6(4) . . . . ?
C57 C58 C59 N16 -177.4(4) . . . . ?
C57 C58 C59 C60 5.0(6) . . . . ?
C58 N15 C54 C55 -0.4(5) . . . . ?
C58 C59 C60 C61 -179.8(4) . . . . ?
C59 N16 C63 C62 2.8(4) . . . . ?
C59 C60 C61 C62 1.9(7) . . . . ?
C60 C61 C62 C63 -4.1(6) . . . . ?
C60 C61 C62 C64 175.4(4) . . . . ?
C61 C62 C63 N16 1.8(5) . . . . ?
C61 C62 C64 N23 -149.3(4) . . . . ?
C63 N16 C59 C58 177.2(3) . . . . ?
C63 N16 C59 C60 -5.1(5) . . . . ?
C63 C62 C64 N23 30.2(5) . . . . ?
C64 N23 N24 C76 -168.7(3) . . . . ?
C64 C62 C63 N16 -177.7(3) . . . . ?
C65 N17 C69 C68 0.6(4) . . . . ?
C65 N17 C69 C70 -179.1(3) . . . . ?
C65 C66 C67 C68 -0.9(6) . . . . ?
C66 C67 C68 C69 0.0(5) . . . . ?
C67 C68 C69 N17 0.1(5) . . . . ?
C67 C68 C69 C70 179.8(3) . . . . ?
C68 C69 C70 N18 -174.3(3) . . . . ?
C68 C69 C70 C71 6.0(4) . . . . ?
C69 N17 C65 C66 -1.5(5) . . . . ?
C69 C70 C71 C72 -176.5(3) . . . . ?
C70 N18 C75 C73 3.1(4) . . . . ?
C70 C71 C72 C73 2.0(4) . . . . ?
C71 C72 C73 C74 174.3(3) . . . . ?
C71 C72 C73 C75 -5.0(4) . . . . ?
C72 C73 C74 N21 -148.6(3) . . . . ?
C72 C73 C75 N18 2.5(4) . . . . ?
C74 N21 N22 C83 -169.2(2) . . . . ?
C74 C73 C75 N18 -176.8(2) . . . . ?
C75 N18 C70 C69 173.9(2) . . . . ?
C75 N18 C70 C71 -6.4(4) . . . . ?
C75 C73 C74 N21 30.7(4) . . . . ?
C76 C77 C78 C79 178.0(2) . . . . ?
C76 C77 C82 C81 -176.7(2) . . . . ?
C77 C78 C79 C80 -1.1(4) . . . . ?
C77 C78 C79 C84 178.5(2) . . . . ?
C78 C77 C82 C81 1.3(4) . . . . ?
C78 C79 C80 C81 0.9(4) . . . . ?
C78 C79 C84 O6 56.6(4) . . . . ?
C78 C79 C84 N20 -123.5(3) . . . . ?
C79 C80 C81 C82 0.4(3) . . . . ?
C79 C80 C81 C83 -176.9(2) . . . . ?
C80 C79 C84 O6 -123.8(3) . . . . ?
C80 C79 C84 N20 56.1(3) . . . . ?
C80 C81 C82 C77 -1.5(4) . . . . ?
C80 C81 C83 O5 68.3(3) . . . . ?
C80 C81 C83 N22 -114.5(3) . . . . ?
C82 C77 C78 C79 0.0(4) . . . . ?
C82 C81 C83 O5 -109.0(3) . . . . ?
C82 C81 C83 N22 68.2(3) . . . . ?
C83 C81 C82 C77 175.8(2) . . . . ?
C84 C79 C80 C81 -178.7(2) . . . . ?
C85 N29 C89 C88 0.3(3) . . . . ?
C85 N29 C89 C90 179.0(2) . . . . ?
C85 C86 C87 C88 0.3(5) . . . . ?
C86 C87 C88 C89 -0.1(4) . . . . ?
C87 C88 C89 N29 -0.2(4) . . . . ?
C87 C88 C89 C90 -178.8(2) . . . . ?
C88 C89 C90 N30 171.4(2) . . . . ?
C88 C89 C90 C91 -8.9(4) . . . . ?
C89 N29 C85 C86 0.0(4) . . . . ?
C89 C90 C91 C92 175.9(2) . . . . ?
C90 N30 C94 C93 -2.2(3) . . . . ?
C90 C91 C92 C93 -1.5(4) . . . . ?
C91 C92 C93 C94 5.4(4) . . . . ?
C91 C92 C93 C95 -175.4(2) . . . . ?
C92 C93 C94 N30 -3.6(3) . . . . ?
C92 C93 C95 N31 151.6(2) . . . . ?
C94 N30 C90 C89 -174.05(19) . . . . ?
C94 N30 C90 C91 6.3(3) . . . . ?
C94 C93 C95 N31 -29.2(3) . . . . ?
C95 N31 N32 C124 171.9(2) . . . . ?
C95 C93 C94 N30 177.2(2) . . . . ?
C96 N27 C100 C99 -0.8(3) . . . . ?
C96 N27 C100 C101 -179.98(19) . . . . ?
C96 C97 C98 C99 -1.0(4) . . . . ?
C97 C98 C99 C100 0.9(4) . . . . ?
C98 C99 C100 N27 0.0(4) . . . . ?
C98 C99 C100 C101 179.1(2) . . . . ?
C99 C100 C101 N28 179.4(2) . . . . ?
C99 C100 C101 C102 -0.3(4) . . . . ?
C100 N27 C96 C97 0.7(3) . . . . ?
C100 C101 C102 C103 179.3(2) . . . . ?
C101 N28 C105 C104 -1.8(3) . . . . ?
C101 C102 C103 C104 -2.2(4) . . . . ?
C102 C103 C104 C105 2.8(4) . . . . ?
C102 C103 C104 C106 -177.2(2) . . . . ?
C103 C104 C105 N28 -0.8(3) . . . . ?
C103 C104 C106 N33 141.9(2) . . . . ?
C105 N28 C101 C100 -177.35(18) . . . . ?
C105 N28 C101 C102 2.4(3) . . . . ?
C105 C104 C106 N33 -38.1(3) . . . . ?
C106 N33 N34 C118 173.9(2) . . . . ?
C106 C104 C105 N28 179.2(2) . . . . ?
C107 N25 C111 C110 -0.4(4) . . . . ?
C107 N25 C111 C112 179.8(2) . . . . ?
C107 C108 C109 C110 -1.5(6) . . . . ?
C108 C109 C110 C111 1.0(6) . . . . ?
C109 C110 C111 N25 -0.1(5) . . . . ?
C109 C110 C111 C112 179.7(3) . . . . ?
C110 C111 C112 N26 177.3(3) . . . . ?
C110 C111 C112 C113 -3.0(5) . . . . ?
C111 N25 C107 C108 -0.2(4) . . . . ?
C111 C112 C113 C114 178.7(3) . . . . ?
C112 N26 C117 C115 -1.6(3) . . . . ?
C112 C113 C114 C115 -2.1(5) . . . . ?
C113 C114 C115 C116 -174.7(3) . . . . ?
C113 C114 C115 C117 3.9(4) . . . . ?
C114 C115 C116 N35 151.0(3) . . . . ?
C114 C115 C117 N26 -2.1(4) . . . . ?
C116 N35 N36 C126 165.7(2) . . . . ?
C116 C115 C117 N26 176.4(2) . . . . ?
C117 N26 C112 C111 -176.8(2) . . . . ?
C117 N26 C112 C113 3.5(4) . . . . ?
C117 C115 C116 N35 -27.5(4) . . . . ?
C118 C119 C120 C121 -178.4(2) . . . . ?
C118 C119 C125 C123 178.08(19) . . . . ?
C119 C120 C121 C122 0.3(3) . . . . ?
C119 C120 C121 C126 -178.2(2) . . . . ?
C120 C119 C125 C123 -0.7(3) . . . . ?
C120 C121 C122 C123 -0.7(3) . . . . ?
C120 C121 C126 O7 118.3(3) . . . . ?
C120 C121 C126 N36 -58.8(3) . . . . ?
C121 C122 C123 C124 -176.71(19) . . . . ?
C121 C122 C123 C125 0.4(3) . . . . ?
C122 C121 C126 O7 -60.2(3) . . . . ?
C122 C121 C126 N36 122.7(2) . . . . ?
C122 C123 C124 O8 116.7(2) . . . . ?
C122 C123 C124 N32 -60.4(3) . . . . ?
C122 C123 C125 C119 0.3(3) . . . . ?
C124 C123 C125 C119 177.33(19) . . . . ?
C125 C119 C120 C121 0.5(3) . . . . ?
C125 C123 C124 O8 -60.4(3) . . . . ?
C125 C123 C124 N32 122.4(2) . . . . ?
C126 C121 C122 C123 177.77(19) . . . . ?
C127 S4 N39 S3 117.3(3) . . . . ?
C128 S3 N39 S4 -98.4(2) . . . . ?
C131 S1 N37 S2 124.3(3) . . . . ?
C132 S2 N37 S1 87.4(3) . . . . ?
C134 O22 C135 C136 175.2(5) . . . . ?
C135 O22 C134 C133 -178.3(4) . . . . ?

loop_
_platon_squeeze_void_nr
_platon_squeeze_void_average_x
_platon_squeeze_void_average_y
_platon_squeeze_void_average_z
_platon_squeeze_void_volume
_platon_squeeze_void_count_electrons
_platon_squeeze_void_content
1 -0.236 0.199 0.500 3059 1134 '6 C2F6NO4S2,4 C4H10O,6.54 CH3CN'
2 0.233 0.724 0.267 6 0 ' '
3 0.393 0.716 0.900 8 0 ' '
4 0.607 0.284 0.100 7 0 ' '
5 0.767 0.275 0.733 6 0 ' '
